data_4333355
loop_
_publ_author_name
'Teets, Thomas S.'
'Partyka, David V.'
'Esswein, Arthur J.'
'Updegraff, James B.'
'Zeller, Matthias'
'Hunter, Allen D.'
'Gray, Thomas G.'

_publ_section_title
;
 Luminescent, Three-Coordinate Azadipyrromethene Complexes of d10Copper,
 Silver, and Gold
;
_journal_issue 16
_journal_name_full 'Inorganic Chemistry'
_journal_page_first 6218
_journal_page_last 6220
_journal_paper_doi 10.1021/ic700776t
_journal_volume 46
_journal_year 2007
_chemical_formula_moiety 'C50 H37 Ag N3 P'
_chemical_formula_sum 'C50 H37 Ag N3 P'
_chemical_formula_weight 818.67
_chemical_name_systematic
; 
 ? 
;
_space_group_IT_number 2
_symmetry_cell_setting triclinic
_symmetry_space_group_name_Hall '-P 1'
_symmetry_space_group_name_H-M 'P -1'
_atom_sites_solution_hydrogens geom
_atom_sites_solution_primary direct
_atom_sites_solution_secondary difmap
_audit_creation_method SHELXL-97
_cell_angle_alpha 89.4080(10)
_cell_angle_beta 77.7770(10)
_cell_angle_gamma 70.7410(10)
_cell_formula_units_Z 6
_cell_length_a 15.0342(2)
_cell_length_b 17.0484(3)
_cell_length_c 26.9464(4)
_cell_measurement_reflns_used 9947
_cell_measurement_temperature 100(2)
_cell_measurement_theta_max 30.0752
_cell_measurement_theta_min 2.242
_cell_volume 6359.02(18)
_computing_cell_refinement 'Bruker SMART'
_computing_data_collection 'Bruker SMART'
_computing_data_reduction 'Bruker SAINT'
_computing_molecular_graphics 'Bruker SHELXTL'
_computing_publication_material 'Bruker SHELXTL'
_computing_structure_refinement 'Bruker SHELXTL'
_computing_structure_solution 'Bruker SHELXTL'
_diffrn_ambient_temperature 100(2)
_diffrn_measured_fraction_theta_full 0.935
_diffrn_measured_fraction_theta_max 0.935
_diffrn_measurement_device_type 'Bruker AXS APEX2 CCD are detector'
_diffrn_measurement_method 'phi and omega scans'
_diffrn_radiation_monochromator graphite
_diffrn_radiation_source 'fine-focus sealed tube'
_diffrn_radiation_type MoK\a
_diffrn_radiation_wavelength 0.71073
_diffrn_reflns_av_R_equivalents 0.0335
_diffrn_reflns_av_sigmaI/netI 0.0430
_diffrn_reflns_limit_h_max 19
_diffrn_reflns_limit_h_min -19
_diffrn_reflns_limit_k_max 21
_diffrn_reflns_limit_k_min -22
_diffrn_reflns_limit_l_max 35
_diffrn_reflns_limit_l_min -33
_diffrn_reflns_number 66123
_diffrn_reflns_theta_full 27.50
_diffrn_reflns_theta_max 27.50
_diffrn_reflns_theta_min 3.15
_diffrn_standards_decay_% none
_diffrn_standards_number 0
_exptl_absorpt_coefficient_mu 0.550
_exptl_absorpt_correction_T_max 0.9471
_exptl_absorpt_correction_T_min 0.8657
_exptl_absorpt_correction_type multi-scan
_exptl_absorpt_process_details 'SADABS in APEX2 (Bruker, 2004)'
_exptl_crystal_colour purple
_exptl_crystal_density_diffrn 1.283
_exptl_crystal_density_method 'not measured'
_exptl_crystal_description trapezoid
_exptl_crystal_F_000 2520
_exptl_crystal_size_max 0.27
_exptl_crystal_size_mid 0.24
_exptl_crystal_size_min 0.10
_refine_diff_density_max 0.550
_refine_diff_density_min -0.573
_refine_diff_density_rms 0.067
_refine_ls_extinction_method none
_refine_ls_goodness_of_fit_ref 1.059
_refine_ls_hydrogen_treatment constr
_refine_ls_matrix_type full
_refine_ls_number_parameters 1588
_refine_ls_number_reflns 27307
_refine_ls_number_restraints 432
_refine_ls_restrained_S_all 1.065
_refine_ls_R_factor_all 0.0462
_refine_ls_R_factor_gt 0.0335
_refine_ls_shift/su_max 0.002
_refine_ls_shift/su_mean 0.000
_refine_ls_structure_factor_coef Fsqd
_refine_ls_weighting_details 'calc w=1/[\s^2^(Fo^2^)+(0.0420P)^2^+0.5554P] where P=(Fo^2^+2Fc^2^)/3'
_refine_ls_weighting_scheme calc
_refine_ls_wR_factor_gt 0.0817
_refine_ls_wR_factor_ref 0.0863
_reflns_number_gt 21497
_reflns_number_total 27307
_reflns_threshold_expression I>2\s(I)
_cod_data_source_file ic700776tsup1.cif
_cod_data_source_block ju061206
_cod_depositor_comments
;
The following automatic conversions were performed:

'_symmetry_cell_setting' value 'Triclinic' changed to 'triclinic'
according to /home/saulius/struct/CIF-dictionaries/cif_core.dic
dictionary named 'cif_core.dic' version 2.4.2 from 2011-04-26.

Automatic conversion script
Id: cif_fix_values 1891 2012-01-12 08:04:46Z andrius 
;
_cod_original_cell_volume 6359.03(17)
_cod_original_sg_symbol_H-M P-1
_cod_database_code 4333355

loop_
_symmetry_equiv_pos_as_xyz
'x, y, z'
'-x, -y, -z'

loop_
_atom_site_label
_atom_site_type_symbol
_atom_site_fract_x
_atom_site_fract_y
_atom_site_fract_z
_atom_site_U_iso_or_equiv
_atom_site_adp_type
_atom_site_occupancy
_atom_site_symmetry_multiplicity
_atom_site_calc_flag
_atom_site_refinement_flags
_atom_site_disorder_assembly
_atom_site_disorder_group
C15A C 0.2175(6) 0.3476(5) 0.9372(4) 0.042(4) Uani 0.50 1 d PGU A 5
C16A C 0.2268(7) 0.2936(5) 0.8966(5) 0.022(4) Uani 0.50 1 d PGU A 5
H16A H 0.2767 0.2427 0.8906 0.027 Uiso 0.50 1 calc PR A 5
C17A C 0.1614(8) 0.3157(5) 0.8651(4) 0.024(3) Uani 0.50 1 d PGU A 5
H17A H 0.1677 0.2796 0.8379 0.029 Uiso 0.50 1 calc PR A 5
C18A C 0.0868(5) 0.3919(5) 0.8741(3) 0.043(3) Uani 0.50 1 d PGU A 5
H18A H 0.0431 0.4067 0.8530 0.052 Uiso 0.50 1 calc PR A 5
C19A C 0.0776(4) 0.4458(4) 0.9146(3) 0.070(3) Uani 0.50 1 d PGU A 5
H19A H 0.0276 0.4968 0.9206 0.084 Uiso 0.50 1 calc PR A 5
C20A C 0.1429(5) 0.4237(4) 0.9462(3) 0.059(3) Uani 0.50 1 d PGU A 5
H20A H 0.1367 0.4598 0.9733 0.071 Uiso 0.50 1 calc PR A 5
P1 P 0.30167(5) 0.31177(4) 0.97791(3) 0.03261(16) Uani 1 1 d . . .
C15B C 0.2038(7) 0.3346(6) 0.9420(4) 0.0236(19) Uani 0.50 1 d PU A 6
C16B C 0.2211(10) 0.2946(7) 0.8943(6) 0.037(5) Uani 0.50 1 d PU A 6
H16B H 0.2811 0.2548 0.8812 0.044 Uiso 0.50 1 calc PR A 6
C17B C 0.1510(11) 0.3130(7) 0.8660(5) 0.041(4) Uani 0.50 1 d PU A 6
H17B H 0.1622 0.2839 0.8350 0.049 Uiso 0.50 1 calc PR A 6
C18B C 0.0653(6) 0.3744(6) 0.8842(3) 0.038(2) Uani 0.50 1 d PU A 6
H18B H 0.0175 0.3870 0.8656 0.046 Uiso 0.50 1 calc PR A 6
C19B C 0.0484(5) 0.4178(5) 0.9293(3) 0.048(2) Uani 0.50 1 d PU A 6
H19B H -0.0092 0.4617 0.9400 0.058 Uiso 0.50 1 calc PR A 6
C20B C 0.1144(5) 0.3981(5) 0.9592(3) 0.0415(18) Uani 0.50 1 d PU A 6
H20B H 0.1004 0.4264 0.9907 0.050 Uiso 0.50 1 calc PR A 6
P2 P 0.72608(4) 0.22989(3) 0.72038(2) 0.01710(11) Uani 1 1 d . . .
P3 P 0.75862(4) 0.27524(3) 0.48874(2) 0.01505(11) Uani 1 1 d . . .
C21A C 0.3803(4) 0.3784(3) 0.9583(2) 0.051(3) Uani 0.50 1 d PGU A 1
C22A C 0.3850(4) 0.4162(4) 0.9124(2) 0.0448(19) Uani 0.50 1 d PGU A 1
H22A H 0.3469 0.4108 0.8904 0.054 Uiso 0.50 1 calc PR A 1
C23A C 0.4466(5) 0.4622(4) 0.89913(18) 0.083(3) Uani 0.50 1 d PGU A 1
H23A H 0.4497 0.4875 0.8684 0.100 Uiso 0.50 1 calc PR A 1
C24A C 0.5035(5) 0.4704(4) 0.9319(2) 0.092(3) Uani 0.50 1 d PGU A 1
H24A H 0.5447 0.5011 0.9230 0.110 Uiso 0.50 1 calc PR A 1
C25A C 0.4988(4) 0.4326(4) 0.9779(2) 0.070(2) Uani 0.50 1 d PGU A 1
H25A H 0.5369 0.4380 0.9998 0.084 Uiso 0.50 1 calc PR A 1
C26A C 0.4372(4) 0.3866(3) 0.99109(17) 0.0462(16) Uani 0.50 1 d PGU A 1
H26A H 0.4341 0.3613 1.0219 0.055 Uiso 0.50 1 calc PR A 1
Ag1 Ag 0.405566(13) 0.172795(11) 0.971488(7) 0.02854(5) Uani 1 1 d . A .
C21B C 0.3744(3) 0.3692(4) 0.9529(2) 0.053(3) Uani 0.50 1 d PGU A 2
C22B C 0.3458(3) 0.4316(4) 0.9202(2) 0.0351(17) Uani 0.50 1 d PGU A 2
H22B H 0.2835 0.4479 0.9146 0.042 Uiso 0.50 1 calc PR A 2
C23B C 0.4104(4) 0.4697(3) 0.8958(2) 0.064(3) Uani 0.50 1 d PGU A 2
H23B H 0.3913 0.5114 0.8739 0.077 Uiso 0.50 1 calc PR A 2
C24B C 0.5036(4) 0.4453(4) 0.9040(3) 0.083(3) Uani 0.50 1 d PGU A 2
H24B H 0.5468 0.4708 0.8877 0.100 Uiso 0.50 1 calc PR A 2
C25B C 0.5322(3) 0.3829(4) 0.9367(3) 0.103(3) Uani 0.50 1 d PGU A 2
H25B H 0.5946 0.3666 0.9423 0.123 Uiso 0.50 1 calc PR A 2
C26B C 0.4676(4) 0.3449(4) 0.9612(3) 0.080(3) Uani 0.50 1 d PGU A 2
H26B H 0.4868 0.3031 0.9830 0.096 Uiso 0.50 1 calc PR A 2
Ag2 Ag 0.620265(11) 0.365207(10) 0.748753(6) 0.01890(4) Uani 1 1 d . . .
C27A C 0.2360(6) 0.3624(5) 1.0366(2) 0.035(2) Uani 0.50 1 d PGU A 3
C28A C 0.2472(6) 0.4341(5) 1.0543(3) 0.047(2) Uani 0.50 1 d PGU A 3
H28A H 0.2886 0.4577 1.0339 0.056 Uiso 0.50 1 calc PR A 3
C29A C 0.1966(5) 0.4706(4) 1.1024(3) 0.049(2) Uani 0.50 1 d PGU A 3
H29A H 0.2041 0.5185 1.1142 0.058 Uiso 0.50 1 calc PR A 3
C30A C 0.1347(4) 0.4353(4) 1.1328(2) 0.052(3) Uani 0.50 1 d PGU A 3
H30A H 0.1009 0.4597 1.1650 0.062 Uiso 0.50 1 calc PR A 3
C31A C 0.1235(4) 0.3636(4) 1.1151(3) 0.060(2) Uani 0.50 1 d PGU A 3
H31A H 0.0821 0.3400 1.1354 0.072 Uiso 0.50 1 calc PR A 3
C32A C 0.1741(5) 0.3272(3) 1.0670(3) 0.053(3) Uani 0.50 1 d PGU A 3
H32A H 0.1666 0.2792 1.0551 0.063 Uiso 0.50 1 calc PR A 3
Ag3 Ag 0.895378(10) 0.315864(10) 0.479873(6) 0.01612(4) Uani 1 1 d . . .
C27B C 0.2330(5) 0.3516(4) 1.0459(2) 0.0270(19) Uani 0.50 1 d PGU A 4
C28B C 0.2180(5) 0.4307(4) 1.0662(2) 0.0330(17) Uani 0.50 1 d PGU A 4
H28B H 0.2437 0.4667 1.0467 0.040 Uiso 0.50 1 calc PR A 4
C29B C 0.1647(5) 0.4560(3) 1.1155(2) 0.0315(19) Uani 0.50 1 d PGU A 4
H29B H 0.1546 0.5090 1.1291 0.038 Uiso 0.50 1 calc PR A 4
C30B C 0.1263(4) 0.4022(4) 1.14465(18) 0.050(2) Uani 0.50 1 d PGU A 4
H30B H 0.0906 0.4192 1.1777 0.060 Uiso 0.50 1 calc PR A 4
C31B C 0.1413(4) 0.3231(3) 1.1244(2) 0.057(2) Uani 0.50 1 d PGU A 4
H31B H 0.1156 0.2871 1.1439 0.068 Uiso 0.50 1 calc PR A 4
C32B C 0.1946(5) 0.2978(3) 1.0750(2) 0.0392(19) Uani 0.50 1 d PGU A 4
H32B H 0.2047 0.2448 1.0614 0.047 Uiso 0.50 1 calc PR A 4
C1 C 0.58699(19) 0.14495(15) 1.02807(9) 0.0300(6) Uani 1 1 d . A .
C2 C 0.68820(19) 0.10466(15) 1.01894(9) 0.0311(6) Uani 1 1 d . . .
H2 H 0.7298 0.1140 1.0375 0.037 Uiso 1 1 calc R . .
C3 C 0.71342(18) 0.04923(15) 0.97763(9) 0.0264(5) Uani 1 1 d . . .
C4 C 0.62365(17) 0.05673(14) 0.96255(9) 0.0239(5) Uani 1 1 d . A .
C5 C 0.54841(16) 0.01515(14) 0.90246(9) 0.0217(5) Uani 1 1 d . A .
C6 C 0.56214(16) -0.03575(13) 0.85678(9) 0.0214(5) Uani 1 1 d . . .
C7 C 0.47134(16) -0.02676(14) 0.85070(9) 0.0234(5) Uani 1 1 d . . .
H7 H 0.4562 -0.0534 0.8254 0.028 Uiso 1 1 calc R . .
C8 C 0.40392(16) 0.03114(14) 0.89036(9) 0.0241(5) Uani 1 1 d . A .
C9 C 0.29864(17) 0.06251(14) 0.89616(10) 0.0276(5) Uani 1 1 d . . .
C10 C 0.25720(19) 0.05457(17) 0.85559(11) 0.0364(6) Uani 1 1 d . . .
H10 H 0.2967 0.0284 0.8248 0.044 Uiso 1 1 calc R . .
C11 C 0.1579(2) 0.08529(19) 0.86073(13) 0.0451(7) Uani 1 1 d . . .
H11 H 0.1311 0.0796 0.8334 0.054 Uiso 1 1 calc R . .
C12 C 0.09843(19) 0.12445(18) 0.90645(13) 0.0453(8) Uani 1 1 d . . .
H12 H 0.0318 0.1455 0.9097 0.054 Uiso 1 1 calc R . .
C13 C 0.13753(19) 0.13221(17) 0.94685(12) 0.0395(7) Uani 1 1 d . . .
H13 H 0.0975 0.1581 0.9776 0.047 Uiso 1 1 calc R . .
C14 C 0.23638(18) 0.10157(15) 0.94191(11) 0.0331(6) Uani 1 1 d . . .
H14 H 0.2622 0.1070 0.9696 0.040 Uiso 1 1 calc R . .
C33 C 0.5308(2) 0.21241(16) 1.06750(10) 0.0350(7) Uani 1 1 d . . .
C34 C 0.4348(2) 0.22571(16) 1.08946(9) 0.0379(7) Uani 1 1 d . . .
H34 H 0.4045 0.1898 1.0810 0.045 Uiso 1 1 calc R . .
C35 C 0.3835(2) 0.29402(19) 1.12472(10) 0.0481(9) Uani 1 1 d . . .
H35 H 0.3189 0.3032 1.1396 0.058 Uiso 1 1 calc R . .
C36 C 0.4275(3) 0.3473(2) 1.13746(11) 0.0561(10) Uani 1 1 d . . .
H36 H 0.3921 0.3936 1.1598 0.067 Uiso 1 1 calc R . .
C37 C 0.5233(3) 0.33229(19) 1.11733(12) 0.0570(10) Uani 1 1 d . . .
H37 H 0.5535 0.3672 1.1272 0.068 Uiso 1 1 calc R . .
C38 C 0.5761(2) 0.26562(18) 1.08234(11) 0.0460(8) Uani 1 1 d . . .
H38 H 0.6412 0.2561 1.0687 0.055 Uiso 1 1 calc R . .
C39 C 0.81197(17) -0.00632(15) 0.95452(9) 0.0272(5) Uani 1 1 d . . .
C40 C 0.89077(19) 0.01406(17) 0.96140(9) 0.0310(6) Uani 1 1 d . . .
H40 H 0.8805 0.0637 0.9794 0.037 Uiso 1 1 calc R . .
C41 C 0.98456(19) -0.03808(18) 0.94199(10) 0.0362(6) Uani 1 1 d . . .
H41 H 1.0364 -0.0236 0.9474 0.043 Uiso 1 1 calc R . .
C42 C 1.00095(19) -0.11080(19) 0.91482(10) 0.0400(7) Uani 1 1 d . . .
H42 H 1.0638 -0.1457 0.9017 0.048 Uiso 1 1 calc R . .
C43 C 0.92381(19) -0.13223(18) 0.90699(10) 0.0375(7) Uani 1 1 d . . .
H43 H 0.9351 -0.1816 0.8885 0.045 Uiso 1 1 calc R . .
C44 C 0.82957(18) -0.08062(16) 0.92651(10) 0.0324(6) Uani 1 1 d . . .
H44 H 0.7781 -0.0955 0.9209 0.039 Uiso 1 1 calc R . .
C45 C 0.65459(16) -0.08354(14) 0.82260(9) 0.0211(5) Uani 1 1 d . . .
C46 C 0.73705(16) -0.06070(14) 0.81865(9) 0.0227(5) Uani 1 1 d . . .
H46 H 0.7346 -0.0162 0.8392 0.027 Uiso 1 1 calc R . .
C47 C 0.82242(17) -0.10378(15) 0.78436(9) 0.0264(5) Uani 1 1 d . . .
H47 H 0.8766 -0.0879 0.7822 0.032 Uiso 1 1 calc R . .
C48 C 0.82747(16) -0.17012(15) 0.75349(9) 0.0263(5) Uani 1 1 d . . .
H48 H 0.8847 -0.1988 0.7306 0.032 Uiso 1 1 calc R . .
C49 C 0.74631(17) -0.19341(15) 0.75710(9) 0.0266(5) Uani 1 1 d . . .
H49 H 0.7493 -0.2380 0.7365 0.032 Uiso 1 1 calc R . .
C50 C 0.66082(16) -0.15067(14) 0.79116(9) 0.0247(5) Uani 1 1 d . . .
H50 H 0.6069 -0.1669 0.7931 0.030 Uiso 1 1 calc R . .
C51 C 0.38912(17) 0.40891(15) 0.77764(9) 0.0256(5) Uani 1 1 d . . .
C52 C 0.29905(17) 0.47419(15) 0.78331(9) 0.0274(5) Uani 1 1 d . . .
H52 H 0.2383 0.4684 0.7900 0.033 Uiso 1 1 calc R . .
C53 C 0.31819(16) 0.54740(15) 0.77707(9) 0.0248(5) Uani 1 1 d . . .
C54 C 0.42264(16) 0.52475(14) 0.76727(8) 0.0218(5) Uani 1 1 d . . .
C55 C 0.56276(16) 0.56570(13) 0.74924(8) 0.0197(5) Uani 1 1 d . . .
C56 C 0.60618(17) 0.62918(14) 0.73384(9) 0.0226(5) Uani 1 1 d . . .
C57 C 0.70245(17) 0.59293(14) 0.73126(9) 0.0239(5) Uani 1 1 d . . .
H57 H 0.7496 0.6176 0.7213 0.029 Uiso 1 1 calc R . .
C58 C 0.71771(16) 0.51032(14) 0.74652(8) 0.0208(5) Uani 1 1 d . . .
C59 C 0.80941(16) 0.45170(14) 0.75473(9) 0.0214(5) Uani 1 1 d . . .
C60 C 0.89709(17) 0.45681(16) 0.72756(10) 0.0289(5) Uani 1 1 d . . .
H60 H 0.8973 0.4986 0.7051 0.035 Uiso 1 1 calc R . .
C61 C 0.98415(18) 0.39991(17) 0.73375(10) 0.0343(6) Uani 1 1 d . . .
H61 H 1.0422 0.4037 0.7154 0.041 Uiso 1 1 calc R . .
C62 C 0.98474(18) 0.33788(16) 0.76705(10) 0.0348(6) Uani 1 1 d . . .
H62 H 1.0432 0.2997 0.7708 0.042 Uiso 1 1 calc R . .
C63 C 0.89877(18) 0.33233(16) 0.79481(10) 0.0304(6) Uani 1 1 d . . .
H63 H 0.8993 0.2907 0.8174 0.036 Uiso 1 1 calc R . .
C64 C 0.81124(17) 0.38922(14) 0.78885(9) 0.0236(5) Uani 1 1 d . . .
H64 H 0.7535 0.3856 0.8078 0.028 Uiso 1 1 calc R . .
C65 C 0.82135(15) 0.22469(13) 0.66452(8) 0.0174(4) Uani 1 1 d . . .
C66 C 0.87076(16) 0.28129(14) 0.66323(9) 0.0228(5) Uani 1 1 d . . .
H66 H 0.8537 0.3210 0.6901 0.027 Uiso 1 1 calc R . .
C67 C 0.94517(17) 0.27882(15) 0.62217(9) 0.0263(5) Uani 1 1 d . . .
H67 H 0.9786 0.3161 0.6219 0.032 Uiso 1 1 calc R . .
C68 C 0.96980(16) 0.22067(15) 0.58153(9) 0.0239(5) Uani 1 1 d . . .
H68 H 1.0196 0.2190 0.5539 0.029 Uiso 1 1 calc R . .
C69 C 0.91984(16) 0.16514(14) 0.58227(9) 0.0230(5) Uani 1 1 d . . .
H69 H 0.9353 0.1270 0.5548 0.028 Uiso 1 1 calc R . .
C70 C 0.84714(15) 0.16627(13) 0.62377(8) 0.0188(4) Uani 1 1 d . . .
H70 H 0.8153 0.1277 0.6244 0.023 Uiso 1 1 calc R . .
C71 C 0.79174(16) 0.17526(13) 0.76703(9) 0.0212(5) Uani 1 1 d . . .
C72 C 0.88985(17) 0.12922(14) 0.75442(9) 0.0264(5) Uani 1 1 d . . .
H72 H 0.9250 0.1275 0.7214 0.032 Uiso 1 1 calc R . .
C73 C 0.93528(19) 0.08597(16) 0.79101(10) 0.0325(6) Uani 1 1 d . . .
H73 H 1.0007 0.0547 0.7822 0.039 Uiso 1 1 calc R . .
C74 C 0.8843(2) 0.08887(18) 0.84032(11) 0.0378(6) Uani 1 1 d . . .
H74 H 0.9152 0.0593 0.8646 0.045 Uiso 1 1 calc R . .
C75 C 0.7866(2) 0.13597(18) 0.85374(10) 0.0375(6) Uani 1 1 d . . .
H75 H 0.7523 0.1384 0.8871 0.045 Uiso 1 1 calc R . .
C76 C 0.74047(19) 0.17928(16) 0.81738(9) 0.0297(5) Uani 1 1 d . . .
H76 H 0.6753 0.2111 0.8264 0.036 Uiso 1 1 calc R . .
C77 C 0.66950(15) 0.15827(13) 0.70176(8) 0.0185(4) Uani 1 1 d . . .
C78 C 0.69571(17) 0.07573(14) 0.71278(9) 0.0246(5) Uani 1 1 d . . .
H78 H 0.7433 0.0545 0.7312 0.030 Uiso 1 1 calc R . .
C79 C 0.65094(17) 0.02376(15) 0.69630(10) 0.0273(5) Uani 1 1 d . . .
H79 H 0.6679 -0.0317 0.7042 0.033 Uiso 1 1 calc R . .
C80 C 0.58174(18) 0.05513(15) 0.66831(10) 0.0282(5) Uani 1 1 d . . .
H80 H 0.5527 0.0205 0.6569 0.034 Uiso 1 1 calc R . .
C81 C 0.55505(17) 0.13821(15) 0.65697(9) 0.0262(5) Uani 1 1 d . . .
H81 H 0.5083 0.1590 0.6380 0.031 Uiso 1 1 calc R . .
C82 C 0.59768(16) 0.18991(14) 0.67382(9) 0.0223(5) Uani 1 1 d . . .
H82 H 0.5789 0.2458 0.6667 0.027 Uiso 1 1 calc R . .
C83 C 0.40240(17) 0.32007(15) 0.78073(10) 0.0279(5) Uani 1 1 d . . .
C84 C 0.46859(18) 0.26775(16) 0.80661(10) 0.0322(6) Uani 1 1 d . . .
H84 H 0.5048 0.2896 0.8228 0.039 Uiso 1 1 calc R . .
C85 C 0.48034(19) 0.18387(17) 0.80821(11) 0.0382(7) Uani 1 1 d . . .
H85 H 0.5245 0.1496 0.8254 0.046 Uiso 1 1 calc R . .
C86 C 0.4265(2) 0.15065(18) 0.78428(11) 0.0432(7) Uani 1 1 d . . .
H86 H 0.4357 0.0940 0.7847 0.052 Uiso 1 1 calc R . .
C87 C 0.3588(2) 0.20217(18) 0.75954(11) 0.0416(7) Uani 1 1 d . . .
H87 H 0.3219 0.1801 0.7439 0.050 Uiso 1 1 calc R . .
C88 C 0.34627(18) 0.28620(16) 0.75818(10) 0.0324(6) Uani 1 1 d . . .
H88 H 0.3001 0.3205 0.7421 0.039 Uiso 1 1 calc R . .
C89 C 0.24472(17) 0.63129(16) 0.78204(9) 0.0295(6) Uani 1 1 d . . .
C90 C 0.15312(18) 0.64052(18) 0.77439(10) 0.0363(6) Uani 1 1 d . . .
H90 H 0.1393 0.5941 0.7653 0.044 Uiso 1 1 calc R . .
C91 C 0.0821(2) 0.7187(2) 0.78032(10) 0.0466(8) Uani 1 1 d . . .
H91 H 0.0210 0.7241 0.7755 0.056 Uiso 1 1 calc R . .
C92 C 0.1017(2) 0.7876(2) 0.79315(11) 0.0500(9) Uani 1 1 d . . .
H92 H 0.0541 0.8398 0.7967 0.060 Uiso 1 1 calc R . .
C93 C 0.1917(2) 0.77998(19) 0.80084(13) 0.0547(9) Uani 1 1 d . . .
H93 H 0.2050 0.8270 0.8094 0.066 Uiso 1 1 calc R . .
C94 C 0.2632(2) 0.70139(17) 0.79573(12) 0.0451(8) Uani 1 1 d . . .
H94 H 0.3236 0.6963 0.8016 0.054 Uiso 1 1 calc R . .
C95 C 0.55553(17) 0.71688(14) 0.72453(9) 0.0238(5) Uani 1 1 d . . .
C96 C 0.46990(17) 0.76424(14) 0.75761(10) 0.0276(5) Uani 1 1 d . . .
H96 H 0.4431 0.7402 0.7854 0.033 Uiso 1 1 calc R . .
C97 C 0.42452(18) 0.84686(15) 0.74947(11) 0.0331(6) Uani 1 1 d . . .
H97 H 0.3668 0.8776 0.7714 0.040 Uiso 1 1 calc R . .
C98 C 0.46432(19) 0.88366(15) 0.70915(11) 0.0344(6) Uani 1 1 d . . .
H98 H 0.4339 0.9393 0.7040 0.041 Uiso 1 1 calc R . .
C99 C 0.5495(2) 0.83789(16) 0.67624(11) 0.0335(6) Uani 1 1 d . . .
H99 H 0.5764 0.8628 0.6490 0.040 Uiso 1 1 calc R . .
C100 C 0.59521(18) 0.75497(15) 0.68367(10) 0.0274(5) Uani 1 1 d . . .
H100 H 0.6525 0.7246 0.6614 0.033 Uiso 1 1 calc R . .
C101 C 0.87650(15) 0.48007(13) 0.54757(8) 0.0181(4) Uani 1 1 d . . .
C102 C 0.92546(15) 0.50504(13) 0.58121(8) 0.0187(4) Uani 1 1 d . . .
H102 H 0.8993 0.5499 0.6053 0.022 Uiso 1 1 calc R . .
C103 C 1.01817(15) 0.45043(13) 0.57123(8) 0.0187(4) Uani 1 1 d . . .
C104 C 1.02475(15) 0.39335(13) 0.52975(8) 0.0168(4) Uani 1 1 d . . .
C105 C 1.12080(14) 0.27954(13) 0.46992(8) 0.0171(4) Uani 1 1 d . . .
C106 C 1.21408(15) 0.21609(13) 0.44912(9) 0.0196(5) Uani 1 1 d . . .
C107 C 1.19848(15) 0.17103(14) 0.41209(9) 0.0208(5) Uani 1 1 d . . .
H107 H 1.2445 0.1261 0.3917 0.025 Uiso 1 1 calc R . .
C108 C 1.09948(15) 0.20510(13) 0.41035(8) 0.0188(4) Uani 1 1 d . . .
C109 C 1.04888(15) 0.17355(14) 0.37880(8) 0.0197(5) Uani 1 1 d . . .
C110 C 1.08113(16) 0.08885(14) 0.36346(9) 0.0248(5) Uani 1 1 d . . .
H110 H 1.1363 0.0531 0.3723 0.030 Uiso 1 1 calc R . .
C111 C 1.03226(18) 0.05780(16) 0.33541(10) 0.0307(6) Uani 1 1 d . . .
H111 H 1.0544 0.0012 0.3258 0.037 Uiso 1 1 calc R . .
C112 C 0.94995(18) 0.11038(16) 0.32130(9) 0.0305(6) Uani 1 1 d . . .
H112 H 0.9169 0.0891 0.3025 0.037 Uiso 1 1 calc R . .
C113 C 0.91775(17) 0.19431(16) 0.33541(9) 0.0264(5) Uani 1 1 d . . .
H113 H 0.8631 0.2297 0.3258 0.032 Uiso 1 1 calc R . .
C114 C 0.96649(15) 0.22612(14) 0.36382(8) 0.0211(5) Uani 1 1 d . . .
H114 H 0.9444 0.2828 0.3730 0.025 Uiso 1 1 calc R . .
C115 C 0.70326(14) 0.29231(13) 0.43356(8) 0.0163(4) Uani 1 1 d . . .
C116 C 0.70777(15) 0.35984(14) 0.40488(8) 0.0199(5) Uani 1 1 d . . .
H116 H 0.7346 0.3970 0.4154 0.024 Uiso 1 1 calc R . .
C117 C 0.67247(15) 0.37222(15) 0.36057(9) 0.0225(5) Uani 1 1 d . . .
H117 H 0.6755 0.4176 0.3417 0.027 Uiso 1 1 calc R . .
C118 C 0.63276(15) 0.31668(15) 0.34457(9) 0.0243(5) Uani 1 1 d . . .
H118 H 0.6102 0.3242 0.3147 0.029 Uiso 1 1 calc R . .
C119 C 0.62687(16) 0.25019(15) 0.37333(9) 0.0258(5) Uani 1 1 d . . .
H119 H 0.5990 0.2137 0.3631 0.031 Uiso 1 1 calc R . .
C120 C 0.66244(15) 0.23760(14) 0.41752(9) 0.0218(5) Uani 1 1 d . . .
H120 H 0.6589 0.1923 0.4364 0.026 Uiso 1 1 calc R . .
C121 C 0.78120(14) 0.16462(13) 0.49674(8) 0.0168(4) Uani 1 1 d . . .
C122 C 0.85534(16) 0.10868(14) 0.46085(9) 0.0245(5) Uani 1 1 d . . .
H122 H 0.8904 0.1287 0.4341 0.029 Uiso 1 1 calc R . .
C123 C 0.87701(19) 0.02394(15) 0.46471(10) 0.0327(6) Uani 1 1 d . . .
H123 H 0.9255 -0.0128 0.4401 0.039 Uiso 1 1 calc R . .
C124 C 0.8270(2) -0.00673(16) 0.50504(10) 0.0343(6) Uani 1 1 d . . .
H124 H 0.8425 -0.0638 0.5080 0.041 Uiso 1 1 calc R . .
C125 C 0.75404(17) 0.04819(15) 0.54076(10) 0.0271(5) Uani 1 1 d . . .
H125 H 0.7204 0.0278 0.5679 0.033 Uiso 1 1 calc R . .
C126 C 0.73016(15) 0.13349(14) 0.53676(9) 0.0204(5) Uani 1 1 d . . .
H126 H 0.6801 0.1699 0.5608 0.024 Uiso 1 1 calc R . .
C127 C 0.66444(14) 0.32778(12) 0.54388(8) 0.0156(4) Uani 1 1 d . . .
C128 C 0.56728(15) 0.33829(14) 0.54728(9) 0.0204(5) Uani 1 1 d . . .
H128 H 0.5486 0.3180 0.5207 0.025 Uiso 1 1 calc R . .
C129 C 0.49818(16) 0.37909(14) 0.59039(9) 0.0239(5) Uani 1 1 d . . .
H129 H 0.4335 0.3857 0.5926 0.029 Uiso 1 1 calc R . .
C130 C 0.52553(16) 0.40983(14) 0.63003(9) 0.0225(5) Uani 1 1 d . . .
H130 H 0.4793 0.4373 0.6587 0.027 Uiso 1 1 calc R . .
C131 C 0.62223(16) 0.39932(13) 0.62662(8) 0.0203(5) Uani 1 1 d . . .
H131 H 0.6408 0.4200 0.6531 0.024 Uiso 1 1 calc R . .
C132 C 0.69139(15) 0.35815(13) 0.58396(8) 0.0178(4) Uani 1 1 d . . .
H132 H 0.7561 0.3508 0.5822 0.021 Uiso 1 1 calc R . .
C133 C 0.77423(15) 0.51742(13) 0.54728(8) 0.0179(4) Uani 1 1 d . . .
C134 C 0.73708(15) 0.50679(13) 0.50533(8) 0.0191(4) Uani 1 1 d . . .
H134 H 0.7791 0.4803 0.4752 0.023 Uiso 1 1 calc R . .
C135 C 0.63880(16) 0.53524(13) 0.50823(9) 0.0216(5) Uani 1 1 d . . .
H135 H 0.6150 0.5266 0.4803 0.026 Uiso 1 1 calc R . .
C136 C 0.57492(16) 0.57683(14) 0.55270(9) 0.0233(5) Uani 1 1 d . . .
H136 H 0.5086 0.5952 0.5548 0.028 Uiso 1 1 calc R . .
C137 C 0.61091(16) 0.59056(14) 0.59364(9) 0.0239(5) Uani 1 1 d . . .
H137 H 0.5687 0.6196 0.6231 0.029 Uiso 1 1 calc R . .
C138 C 0.70904(16) 0.56146(14) 0.59125(9) 0.0218(5) Uani 1 1 d . . .
H138 H 0.7322 0.5712 0.6191 0.026 Uiso 1 1 calc R . .
C139 C 1.09233(15) 0.44981(14) 0.59927(8) 0.0206(5) Uani 1 1 d . . .
C140 C 1.08598(17) 0.52328(15) 0.62456(9) 0.0247(5) Uani 1 1 d . . .
H140 H 1.0375 0.5726 0.6214 0.030 Uiso 1 1 calc R . .
C141 C 1.15060(18) 0.52397(17) 0.65420(10) 0.0297(6) Uani 1 1 d . . .
H141 H 1.1450 0.5734 0.6710 0.036 Uiso 1 1 calc R . .
C142 C 1.22374(18) 0.45107(17) 0.65894(10) 0.0314(6) Uani 1 1 d . . .
H142 H 1.2669 0.4512 0.6790 0.038 Uiso 1 1 calc R . .
C143 C 1.23185(17) 0.37825(17) 0.63354(10) 0.0300(6) Uani 1 1 d . . .
H143 H 1.2815 0.3294 0.6360 0.036 Uiso 1 1 calc R . .
C144 C 1.16650(16) 0.37734(15) 0.60433(9) 0.0250(5) Uani 1 1 d . . .
H144 H 1.1723 0.3276 0.5879 0.030 Uiso 1 1 calc R . .
C145 C 1.30428(15) 0.20004(14) 0.46656(9) 0.0225(5) Uani 1 1 d . . .
C146 C 1.32348(16) 0.26066(15) 0.49267(10) 0.0273(5) Uani 1 1 d . . .
H146 H 1.2793 0.3145 0.4981 0.033 Uiso 1 1 calc R . .
C147 C 1.40726(18) 0.24161(17) 0.51049(11) 0.0363(6) Uani 1 1 d . . .
H147 H 1.4174 0.2820 0.5293 0.044 Uiso 1 1 calc R . .
C148 C 1.47660(18) 0.16275(18) 0.50063(12) 0.0388(7) Uani 1 1 d . . .
H148 H 1.5332 0.1505 0.5124 0.047 Uiso 1 1 calc R . .
C149 C 1.46060(18) 0.10312(17) 0.47328(11) 0.0367(7) Uani 1 1 d . . .
H149 H 1.5075 0.0507 0.4657 0.044 Uiso 1 1 calc R . .
C150 C 1.37531(17) 0.12051(15) 0.45698(10) 0.0293(6) Uani 1 1 d . . .
H150 H 1.3647 0.0790 0.4394 0.035 Uiso 1 1 calc R . .
N1 N 0.54721(14) 0.11681(12) 0.99488(7) 0.0266(5) Uani 1 1 d . . .
N2 N 0.62217(13) 0.01589(11) 0.92161(7) 0.0218(4) Uani 1 1 d . . .
N3 N 0.44946(13) 0.05680(12) 0.92136(7) 0.0237(4) Uani 1 1 d . . .
N4 N 0.46339(13) 0.43831(11) 0.76874(7) 0.0210(4) Uani 1 1 d . . .
N5 N 0.46896(13) 0.57897(11) 0.75600(7) 0.0194(4) Uani 1 1 d . . .
N6 N 0.63536(13) 0.49292(11) 0.75673(7) 0.0192(4) Uani 1 1 d . . .
N7 N 0.93518(12) 0.41394(11) 0.51677(7) 0.0164(4) Uani 1 1 d . . .
N8 N 1.10598(12) 0.33354(11) 0.50849(7) 0.0172(4) Uani 1 1 d . . .
N9 N 1.05273(12) 0.27052(11) 0.44454(7) 0.0175(4) Uani 1 1 d . . .

loop_
_atom_site_aniso_label
_atom_site_aniso_U_11
_atom_site_aniso_U_22
_atom_site_aniso_U_33
_atom_site_aniso_U_23
_atom_site_aniso_U_13
_atom_site_aniso_U_12
C15A 0.041(5) 0.024(5) 0.054(6) -0.010(4) -0.018(4) 0.001(3)
C16A 0.022(6) 0.019(6) 0.022(6) 0.007(4) -0.007(4) 0.000(4)
C17A 0.019(4) 0.024(5) 0.027(5) -0.014(4) 0.002(3) -0.007(3)
C18A 0.030(4) 0.054(5) 0.041(4) -0.004(4) -0.014(3) -0.005(3)
C19A 0.057(5) 0.060(5) 0.073(6) -0.022(4) -0.034(4) 0.021(4)
C20A 0.053(5) 0.049(5) 0.064(5) -0.026(4) -0.036(4) 0.012(3)
P1 0.0298(4) 0.0243(3) 0.0365(4) -0.0024(3) -0.0107(3) 0.0026(2)
C15B 0.020(3) 0.022(4) 0.027(4) 0.005(3) -0.008(2) -0.004(3)
C16B 0.032(7) 0.030(7) 0.042(8) -0.011(5) 0.005(5) -0.010(5)
C17B 0.039(6) 0.046(7) 0.039(7) 0.006(5) -0.015(4) -0.013(5)
C18B 0.023(3) 0.049(4) 0.040(4) -0.006(3) -0.007(3) -0.007(3)
C19B 0.031(3) 0.052(4) 0.045(4) -0.020(3) -0.012(3) 0.010(3)
C20B 0.027(3) 0.044(4) 0.041(4) -0.016(3) -0.006(3) 0.003(3)
P2 0.0194(3) 0.0136(3) 0.0174(3) 0.0015(2) -0.0035(2) -0.00469(19)
P3 0.0127(2) 0.0156(3) 0.0167(3) -0.0005(2) -0.00366(19) -0.00419(19)
C21A 0.069(6) 0.032(5) 0.062(6) 0.038(4) -0.032(5) -0.020(4)
C22A 0.081(5) 0.029(4) 0.035(4) -0.004(3) -0.020(4) -0.028(4)
C23A 0.148(8) 0.087(6) 0.071(6) 0.044(5) -0.066(6) -0.087(6)
C24A 0.146(7) 0.107(6) 0.075(6) 0.027(5) -0.043(5) -0.100(5)
C25A 0.091(5) 0.095(5) 0.067(5) 0.045(4) -0.041(4) -0.074(4)
C26A 0.058(4) 0.054(4) 0.044(4) 0.027(3) -0.026(3) -0.033(3)
Ag1 0.02752(10) 0.02243(10) 0.02551(10) -0.00165(7) -0.00149(7) 0.00237(7)
C21B 0.045(5) 0.054(6) 0.065(6) 0.023(5) -0.025(4) -0.018(4)
C22B 0.028(3) 0.032(4) 0.037(3) 0.005(3) -0.002(3) -0.002(3)
C23B 0.063(5) 0.078(6) 0.068(5) 0.025(4) -0.028(4) -0.039(4)
C24B 0.099(6) 0.056(5) 0.101(7) 0.036(5) 0.000(5) -0.049(4)
C25B 0.064(5) 0.097(6) 0.155(7) 0.044(6) -0.017(5) -0.042(4)
C26B 0.063(5) 0.064(5) 0.116(6) 0.050(5) -0.023(4) -0.023(4)
Ag2 0.02026(8) 0.01412(9) 0.01915(9) 0.00030(6) -0.00173(6) -0.00321(6)
C27A 0.036(4) 0.028(4) 0.037(4) -0.003(3) -0.021(3) 0.004(3)
C28A 0.068(6) 0.032(4) 0.033(4) -0.005(3) -0.023(4) 0.002(3)
C29A 0.059(5) 0.034(4) 0.045(5) -0.003(3) -0.021(4) 0.001(3)
C30A 0.045(5) 0.052(5) 0.039(4) -0.014(4) -0.010(3) 0.010(4)
C31A 0.044(4) 0.074(5) 0.051(4) -0.010(4) 0.002(3) -0.012(4)
C32A 0.048(4) 0.053(5) 0.049(5) -0.026(4) -0.008(3) -0.008(4)
Ag3 0.01244(8) 0.01726(9) 0.01861(9) -0.00069(6) -0.00320(6) -0.00498(5)
C27B 0.024(4) 0.025(4) 0.027(3) -0.011(3) -0.005(3) -0.001(3)
C28B 0.043(4) 0.024(3) 0.027(4) -0.003(3) -0.017(3) 0.002(3)
C29B 0.037(4) 0.026(3) 0.027(4) -0.014(3) -0.011(3) -0.001(3)
C30B 0.037(4) 0.065(5) 0.042(4) -0.026(4) -0.006(3) -0.008(3)
C31B 0.061(5) 0.073(5) 0.043(4) -0.008(4) 0.003(3) -0.039(4)
C32B 0.038(4) 0.046(4) 0.035(3) -0.008(3) 0.002(3) -0.022(3)
C1 0.0432(15) 0.0225(13) 0.0163(12) 0.0022(10) -0.0078(10) 0.0004(10)
C2 0.0423(15) 0.0258(14) 0.0235(13) 0.0013(11) -0.0151(11) -0.0042(10)
C3 0.0331(13) 0.0225(13) 0.0207(12) 0.0030(10) -0.0083(10) -0.0040(9)
C4 0.0302(13) 0.0188(12) 0.0173(12) 0.0016(9) -0.0051(9) -0.0013(9)
C5 0.0237(12) 0.0173(11) 0.0197(12) 0.0017(9) -0.0003(9) -0.0037(8)
C6 0.0247(12) 0.0140(11) 0.0243(12) 0.0007(9) -0.0029(9) -0.0066(8)
C7 0.0244(12) 0.0178(12) 0.0270(13) -0.0010(10) -0.0024(9) -0.0076(8)
C8 0.0226(12) 0.0180(12) 0.0293(13) 0.0039(10) -0.0008(9) -0.0066(8)
C9 0.0239(12) 0.0198(12) 0.0376(15) 0.0080(11) -0.0024(10) -0.0084(9)
C10 0.0275(14) 0.0339(15) 0.0459(17) -0.0003(13) -0.0036(11) -0.0106(10)
C11 0.0288(15) 0.0494(19) 0.061(2) 0.0087(15) -0.0146(13) -0.0161(12)
C12 0.0181(13) 0.0382(16) 0.072(2) 0.0099(15) 0.0002(13) -0.0065(11)
C13 0.0272(14) 0.0302(15) 0.0527(18) 0.0078(13) 0.0049(12) -0.0074(10)
C14 0.0260(13) 0.0235(13) 0.0442(16) 0.0062(11) 0.0018(11) -0.0066(9)
C33 0.0506(17) 0.0232(14) 0.0197(13) -0.0001(10) -0.0129(11) 0.0058(11)
C34 0.0531(18) 0.0264(14) 0.0198(13) 0.0024(11) -0.0073(11) 0.0050(11)
C35 0.060(2) 0.0392(17) 0.0184(14) 0.0043(12) -0.0060(12) 0.0168(14)
C36 0.085(3) 0.0342(18) 0.0278(16) -0.0121(13) -0.0274(16) 0.0172(16)
C37 0.088(3) 0.0301(17) 0.0433(19) -0.0130(14) -0.0400(18) 0.0082(15)
C38 0.062(2) 0.0324(16) 0.0362(17) -0.0053(13) -0.0254(14) 0.0034(13)
C39 0.0304(13) 0.0300(14) 0.0168(12) 0.0035(10) -0.0076(9) -0.0030(10)
C40 0.0398(15) 0.0322(15) 0.0222(13) 0.0052(11) -0.0147(11) -0.0086(11)
C41 0.0296(14) 0.0503(18) 0.0281(14) 0.0095(13) -0.0120(11) -0.0094(11)
C42 0.0266(14) 0.0534(19) 0.0301(15) 0.0001(13) -0.0059(11) -0.0004(12)
C43 0.0345(15) 0.0398(16) 0.0285(14) -0.0089(12) -0.0068(11) 0.0006(11)
C44 0.0293(14) 0.0352(15) 0.0270(14) -0.0025(11) -0.0097(10) -0.0009(10)
C45 0.0212(11) 0.0192(12) 0.0215(12) 0.0016(9) -0.0039(9) -0.0054(8)
C46 0.0257(12) 0.0211(12) 0.0219(12) -0.0030(9) -0.0047(9) -0.0088(9)
C47 0.0210(12) 0.0333(14) 0.0264(13) -0.0001(11) -0.0057(9) -0.0105(9)
C48 0.0206(12) 0.0278(13) 0.0233(12) -0.0022(10) -0.0012(9) -0.0008(9)
C49 0.0311(13) 0.0178(12) 0.0276(13) -0.0060(10) -0.0049(10) -0.0048(9)
C50 0.0235(12) 0.0187(12) 0.0314(13) -0.0024(10) -0.0068(9) -0.0060(8)
C51 0.0261(12) 0.0251(13) 0.0225(12) 0.0025(10) -0.0002(9) -0.0077(9)
C52 0.0203(12) 0.0326(14) 0.0265(13) 0.0038(11) -0.0012(9) -0.0077(9)
C53 0.0227(12) 0.0269(13) 0.0208(12) 0.0032(10) -0.0025(9) -0.0044(9)
C54 0.0249(12) 0.0195(12) 0.0162(11) 0.0009(9) -0.0019(8) -0.0028(8)
C55 0.0249(12) 0.0148(11) 0.0158(11) -0.0044(9) -0.0028(8) -0.0030(8)
C56 0.0313(13) 0.0152(12) 0.0209(12) -0.0033(9) -0.0067(9) -0.0065(9)
C57 0.0285(13) 0.0178(12) 0.0267(13) -0.0037(10) -0.0059(9) -0.0092(9)
C58 0.0268(12) 0.0182(12) 0.0165(11) -0.0042(9) -0.0055(9) -0.0056(8)
C59 0.0251(12) 0.0171(12) 0.0221(12) -0.0081(9) -0.0081(9) -0.0052(8)
C60 0.0304(13) 0.0283(14) 0.0308(14) -0.0017(11) -0.0098(10) -0.0114(10)
C61 0.0234(13) 0.0400(16) 0.0377(15) -0.0070(12) -0.0052(10) -0.0090(10)
C62 0.0268(14) 0.0340(15) 0.0389(16) -0.0062(12) -0.0149(11) 0.0008(10)
C63 0.0370(15) 0.0257(14) 0.0285(14) -0.0008(11) -0.0153(11) -0.0054(10)
C64 0.0273(12) 0.0213(12) 0.0221(12) -0.0035(10) -0.0074(9) -0.0066(9)
C65 0.0180(11) 0.0157(11) 0.0171(11) 0.0032(9) -0.0048(8) -0.0034(8)
C66 0.0305(13) 0.0199(12) 0.0190(12) -0.0004(9) -0.0035(9) -0.0107(9)
C67 0.0304(13) 0.0250(13) 0.0274(13) 0.0052(10) -0.0055(10) -0.0150(9)
C68 0.0213(12) 0.0286(13) 0.0190(12) 0.0059(10) -0.0026(9) -0.0060(9)
C69 0.0216(11) 0.0215(12) 0.0208(12) -0.0023(9) -0.0070(9) 0.0008(8)
C70 0.0187(11) 0.0157(11) 0.0219(12) 0.0010(9) -0.0070(8) -0.0044(8)
C71 0.0288(12) 0.0148(11) 0.0224(12) 0.0026(9) -0.0094(9) -0.0079(8)
C72 0.0336(13) 0.0209(13) 0.0248(13) 0.0019(10) -0.0115(10) -0.0062(9)
C73 0.0338(14) 0.0287(14) 0.0364(15) 0.0043(11) -0.0184(11) -0.0057(10)
C74 0.0510(18) 0.0382(16) 0.0340(16) 0.0125(13) -0.0245(13) -0.0187(12)
C75 0.0526(18) 0.0474(18) 0.0205(13) 0.0123(12) -0.0118(12) -0.0256(13)
C76 0.0335(14) 0.0336(14) 0.0242(13) 0.0065(11) -0.0069(10) -0.0138(10)
C77 0.0194(11) 0.0188(11) 0.0161(11) 0.0001(9) 0.0006(8) -0.0077(8)
C78 0.0255(12) 0.0198(12) 0.0255(13) 0.0007(10) -0.0016(9) -0.0059(9)
C79 0.0314(13) 0.0149(12) 0.0329(14) 0.0016(10) 0.0002(10) -0.0089(9)
C80 0.0320(13) 0.0246(13) 0.0314(14) -0.0011(11) -0.0017(10) -0.0174(10)
C81 0.0264(12) 0.0280(13) 0.0284(13) 0.0033(10) -0.0072(10) -0.0139(9)
C82 0.0228(12) 0.0190(12) 0.0244(12) 0.0028(9) -0.0030(9) -0.0074(8)
C83 0.0211(12) 0.0239(13) 0.0318(14) 0.0043(10) 0.0059(9) -0.0058(9)
C84 0.0244(13) 0.0307(14) 0.0374(15) 0.0096(12) 0.0021(10) -0.0097(10)
C85 0.0301(14) 0.0301(15) 0.0420(16) 0.0112(12) 0.0085(11) -0.0044(10)
C86 0.0452(17) 0.0270(15) 0.0473(18) 0.0037(13) 0.0155(13) -0.0148(12)
C87 0.0420(17) 0.0370(17) 0.0459(18) -0.0002(13) 0.0056(13) -0.0227(12)
C88 0.0297(14) 0.0299(14) 0.0348(15) 0.0021(11) 0.0016(11) -0.0120(10)
C89 0.0274(13) 0.0287(14) 0.0215(12) 0.0054(10) 0.0023(9) 0.0003(10)
C90 0.0283(14) 0.0441(17) 0.0261(14) 0.0021(12) -0.0050(10) 0.0009(11)
C91 0.0325(15) 0.058(2) 0.0279(15) 0.0059(14) -0.0067(11) 0.0138(13)
C92 0.0411(18) 0.0414(18) 0.0359(16) 0.0123(14) 0.0081(13) 0.0171(13)
C93 0.0429(19) 0.0286(16) 0.068(2) 0.0033(15) 0.0174(15) 0.0019(12)
C94 0.0284(15) 0.0292(16) 0.063(2) 0.0040(14) 0.0081(13) -0.0012(11)
C95 0.0294(13) 0.0164(12) 0.0283(13) -0.0035(10) -0.0120(10) -0.0076(9)
C96 0.0290(13) 0.0183(12) 0.0369(15) -0.0005(10) -0.0083(10) -0.0090(9)
C97 0.0276(13) 0.0183(13) 0.0527(18) -0.0052(12) -0.0108(11) -0.0052(9)
C98 0.0393(15) 0.0136(12) 0.0550(18) 0.0035(12) -0.0223(13) -0.0077(10)
C99 0.0469(16) 0.0222(14) 0.0394(16) 0.0079(12) -0.0171(12) -0.0176(11)
C100 0.0349(14) 0.0217(13) 0.0304(14) 0.0003(10) -0.0126(10) -0.0126(10)
C101 0.0197(11) 0.0161(11) 0.0191(11) 0.0040(9) -0.0038(8) -0.0074(8)
C102 0.0214(11) 0.0156(11) 0.0196(11) -0.0013(9) -0.0029(8) -0.0076(8)
C103 0.0195(11) 0.0193(12) 0.0209(11) 0.0032(9) -0.0041(8) -0.0116(8)
C104 0.0176(10) 0.0171(11) 0.0185(11) 0.0032(9) -0.0040(8) -0.0097(8)
C105 0.0139(10) 0.0184(11) 0.0196(11) 0.0042(9) -0.0029(8) -0.0068(8)
C106 0.0155(10) 0.0176(11) 0.0248(12) 0.0042(9) -0.0032(8) -0.0050(8)
C107 0.0157(11) 0.0187(11) 0.0241(12) -0.0006(9) -0.0009(8) -0.0025(8)
C108 0.0174(11) 0.0184(11) 0.0183(11) 0.0011(9) -0.0016(8) -0.0044(8)
C109 0.0174(11) 0.0231(12) 0.0156(11) -0.0017(9) 0.0014(8) -0.0058(8)
C110 0.0231(12) 0.0223(12) 0.0240(12) -0.0050(10) -0.0041(9) -0.0015(9)
C111 0.0340(14) 0.0248(13) 0.0297(14) -0.0084(11) -0.0040(10) -0.0069(10)
C112 0.0327(14) 0.0362(15) 0.0250(13) -0.0071(11) -0.0091(10) -0.0126(10)
C113 0.0242(12) 0.0347(14) 0.0177(12) -0.0009(10) -0.0047(9) -0.0063(9)
C114 0.0197(11) 0.0229(12) 0.0157(11) -0.0011(9) 0.0003(8) -0.0033(8)
C115 0.0131(10) 0.0179(11) 0.0162(11) -0.0023(8) -0.0039(8) -0.0023(7)
C116 0.0148(10) 0.0203(12) 0.0223(12) -0.0015(9) -0.0028(8) -0.0038(8)
C117 0.0180(11) 0.0261(13) 0.0203(12) 0.0041(10) -0.0039(8) -0.0034(8)
C118 0.0181(11) 0.0315(13) 0.0191(12) -0.0021(10) -0.0075(8) -0.0006(9)
C119 0.0239(12) 0.0287(13) 0.0265(13) -0.0055(10) -0.0094(9) -0.0084(9)
C120 0.0225(12) 0.0204(12) 0.0224(12) 0.0001(9) -0.0072(9) -0.0056(8)
C121 0.0166(10) 0.0151(11) 0.0196(11) 0.0000(9) -0.0086(8) -0.0036(7)
C122 0.0236(12) 0.0206(12) 0.0250(12) 0.0030(10) -0.0018(9) -0.0041(9)
C123 0.0371(15) 0.0183(13) 0.0312(14) -0.0018(11) 0.0000(11) 0.0012(10)
C124 0.0452(16) 0.0155(13) 0.0385(16) 0.0037(11) -0.0093(12) -0.0056(10)
C125 0.0322(13) 0.0252(13) 0.0286(13) 0.0056(10) -0.0084(10) -0.0149(10)
C126 0.0199(11) 0.0208(12) 0.0216(12) 0.0016(9) -0.0055(8) -0.0078(8)
C127 0.0152(10) 0.0124(10) 0.0177(11) 0.0021(8) -0.0029(8) -0.0031(7)
C128 0.0169(11) 0.0231(12) 0.0217(12) 0.0003(9) -0.0056(8) -0.0063(8)
C129 0.0153(11) 0.0257(13) 0.0265(13) 0.0056(10) -0.0023(9) -0.0028(8)
C130 0.0252(12) 0.0187(12) 0.0166(11) 0.0019(9) -0.0004(9) -0.0009(8)
C131 0.0268(12) 0.0168(11) 0.0167(11) 0.0020(9) -0.0066(9) -0.0054(8)
C132 0.0182(11) 0.0150(11) 0.0206(11) 0.0045(9) -0.0061(8) -0.0051(8)
C133 0.0188(11) 0.0123(11) 0.0216(12) 0.0019(9) -0.0038(8) -0.0042(7)
C134 0.0224(11) 0.0132(11) 0.0203(11) 0.0003(9) -0.0043(8) -0.0043(8)
C135 0.0242(12) 0.0159(11) 0.0252(12) 0.0016(9) -0.0095(9) -0.0049(8)
C136 0.0173(11) 0.0189(12) 0.0307(13) 0.0024(10) -0.0057(9) -0.0018(8)
C137 0.0214(12) 0.0194(12) 0.0254(13) -0.0021(10) -0.0028(9) -0.0007(8)
C138 0.0250(12) 0.0181(12) 0.0223(12) -0.0013(9) -0.0057(9) -0.0068(8)
C139 0.0190(11) 0.0264(13) 0.0201(11) 0.0010(9) -0.0033(8) -0.0131(8)
C140 0.0247(12) 0.0283(13) 0.0241(12) 0.0005(10) -0.0032(9) -0.0142(9)
C141 0.0318(14) 0.0380(15) 0.0274(13) -0.0029(11) -0.0065(10) -0.0220(11)
C142 0.0274(13) 0.0508(17) 0.0268(13) 0.0035(12) -0.0107(10) -0.0245(11)
C143 0.0220(12) 0.0404(15) 0.0300(14) 0.0062(12) -0.0094(10) -0.0112(10)
C144 0.0236(12) 0.0291(13) 0.0256(13) 0.0006(10) -0.0058(9) -0.0129(9)
C145 0.0167(11) 0.0199(12) 0.0306(13) 0.0080(10) -0.0039(9) -0.0069(8)
C146 0.0187(12) 0.0252(13) 0.0396(15) 0.0056(11) -0.0063(10) -0.0095(9)
C147 0.0283(14) 0.0393(16) 0.0522(18) 0.0081(13) -0.0170(12) -0.0208(11)
C148 0.0221(13) 0.0439(17) 0.0588(19) 0.0222(14) -0.0202(12) -0.0157(11)
C149 0.0232(13) 0.0286(14) 0.0570(19) 0.0151(13) -0.0128(12) -0.0047(10)
C150 0.0242(12) 0.0227(13) 0.0413(15) 0.0084(11) -0.0095(10) -0.0069(9)
N1 0.0348(12) 0.0189(10) 0.0185(10) 0.0008(8) -0.0054(8) 0.0005(8)
N2 0.0252(10) 0.0159(10) 0.0201(10) 0.0012(8) -0.0026(7) -0.0030(7)
N3 0.0235(10) 0.0181(10) 0.0244(11) 0.0028(8) -0.0001(8) -0.0034(7)
N4 0.0217(10) 0.0168(10) 0.0215(10) 0.0019(8) -0.0005(7) -0.0050(7)
N5 0.0232(10) 0.0182(10) 0.0146(9) -0.0018(7) -0.0032(7) -0.0043(7)
N6 0.0214(10) 0.0172(10) 0.0169(9) -0.0024(7) -0.0049(7) -0.0030(7)
N7 0.0157(9) 0.0146(9) 0.0187(9) 0.0012(7) -0.0029(7) -0.0052(6)
N8 0.0169(9) 0.0180(10) 0.0191(9) 0.0045(8) -0.0042(7) -0.0088(7)
N9 0.0161(9) 0.0185(9) 0.0170(9) 0.0007(7) -0.0031(7) -0.0050(7)

loop_
_atom_type_symbol
_atom_type_description
_atom_type_scat_dispersion_real
_atom_type_scat_dispersion_imag
_atom_type_scat_source
C C 0.0033 0.0016 'International Tables Vol C Tables 4.2.6.8 and 6.1.1.4'
H H 0.0000 0.0000 'International Tables Vol C Tables 4.2.6.8 and 6.1.1.4'
N N 0.0061 0.0033 'International Tables Vol C Tables 4.2.6.8 and 6.1.1.4'
P P 0.1023 0.0942 'International Tables Vol C Tables 4.2.6.8 and 6.1.1.4'
Ag Ag -0.8971 1.1015 'International Tables Vol C Tables 4.2.6.8 and 6.1.1.4'

loop_
_geom_angle_atom_site_label_1
_geom_angle_atom_site_label_2
_geom_angle_atom_site_label_3
_geom_angle
C16A C15A C20A 120.0
C16A C15A P1 117.0(5)
C20A C15A P1 122.9(5)
C15A C16A C17A 120.0
C15A C16A H16A 120.0
C17A C16A H16A 120.0
C18A C17A C16A 120.0
C18A C17A H17A 120.0
C16A C17A H17A 120.0
C17A C18A C19A 120.0
C17A C18A H18A 120.0
C19A C18A H18A 120.0
C20A C19A C18A 120.0
C20A C19A H19A 120.0
C18A C19A H19A 120.0
C19A C20A C15A 120.0
C19A C20A H20A 120.0
C15A C20A H20A 120.0
C21B P1 C27A 105.3(4)
C27A P1 C15A 103.1(4)
C21B P1 C15B 106.9(4)
C27A P1 C15B 100.3(4)
C27A P1 C21A 99.3(4)
C15A P1 C21A 100.3(4)
C15B P1 C21A 111.2(4)
C21B P1 C27B 111.4(3)
C15A P1 C27B 107.4(4)
C15B P1 C27B 103.1(4)
C21A P1 C27B 105.2(3)
C21B P1 Ag1 105.6(2)
C27A P1 Ag1 121.3(3)
C15A P1 Ag1 121.6(3)
C15B P1 Ag1 116.4(3)
C21A P1 Ag1 106.99(18)
C27B P1 Ag1 113.4(2)
C16B C15B C20B 117.7(6)
C16B C15B P1 120.3(7)
C20B C15B P1 121.7(6)
C17B C16B C15B 121.4(6)
C17B C16B H16B 119.3
C15B C16B H16B 119.3
C18B C17B C16B 118.9(7)
C18B C17B H17B 120.6
C16B C17B H17B 120.6
C17B C18B C19B 121.0(7)
C17B C18B H18B 119.5
C19B C18B H18B 119.5
C18B C19B C20B 121.3(6)
C18B C19B H19B 119.4
C20B C19B H19B 119.4
C19B C20B C15B 119.6(6)
C19B C20B H20B 120.2
C15B C20B H20B 120.2
C71 P2 C65 103.65(10)
C71 P2 C77 104.11(10)
C65 P2 C77 103.31(10)
C71 P2 Ag2 114.23(8)
C65 P2 Ag2 114.71(7)
C77 P2 Ag2 115.37(7)
C127 P3 C121 104.91(10)
C127 P3 C115 107.07(9)
C121 P3 C115 102.43(10)
C127 P3 Ag3 112.53(7)
C121 P3 Ag3 114.61(7)
C115 P3 Ag3 114.30(7)
C22A C21A C26A 120.0
C22A C21A P1 122.5(3)
C26A C21A P1 117.5(3)
C21A C22A C23A 120.0
C21A C22A H22A 120.0
C23A C22A H22A 120.0
C24A C23A C22A 120.0
C24A C23A H23A 120.0
C22A C23A H23A 120.0
C25A C24A C23A 120.0
C25A C24A H24A 120.0
C23A C24A H24A 120.0
C24A C25A C26A 120.0
C24A C25A H25A 120.0
C26A C25A H25A 120.0
C25A C26A C21A 120.0
C25A C26A H26A 120.0
C21A C26A H26A 120.0
N3 Ag1 N1 86.30(7)
N3 Ag1 P1 139.26(5)
N1 Ag1 P1 130.54(6)
C22B C21B C26B 120.0
C22B C21B P1 121.4(4)
C26B C21B P1 118.2(4)
C23B C22B C21B 120.0
C23B C22B H22B 120.0
C21B C22B H22B 120.0
C22B C23B C24B 120.0
C22B C23B H23B 120.0
C24B C23B H23B 120.0
C25B C24B C23B 120.0
C25B C24B H24B 120.0
C23B C24B H24B 120.0
C26B C25B C24B 120.0
C26B C25B H25B 120.0
C24B C25B H25B 120.0
C25B C26B C21B 120.0
C25B C26B H26B 120.0
C21B C26B H26B 120.0
N4 Ag2 N6 82.89(7)
N4 Ag2 P2 140.72(5)
N6 Ag2 P2 135.77(5)
C28A C27A C32A 120.0
C28A C27A P1 121.8(5)
C32A C27A P1 118.2(5)
C27A C28A C29A 120.0
C27A C28A H28A 120.0
C29A C28A H28A 120.0
C30A C29A C28A 120.0
C30A C29A H29A 120.0
C28A C29A H29A 120.0
C29A C30A C31A 120.0
C29A C30A H30A 120.0
C31A C30A H30A 120.0
C32A C31A C30A 120.0
C32A C31A H31A 120.0
C30A C31A H31A 120.0
C31A C32A C27A 120.0
C31A C32A H32A 120.0
C27A C32A H32A 120.0
N9 Ag3 N7 82.20(6)
N9 Ag3 P3 140.63(5)
N7 Ag3 P3 136.38(5)
C28B C27B C32B 120.0
C28B C27B P1 123.4(4)
C32B C27B P1 116.5(4)
C29B C28B C27B 120.0
C29B C28B H28B 120.0
C27B C28B H28B 120.0
C28B C29B C30B 120.0
C28B C29B H29B 120.0
C30B C29B H29B 120.0
C29B C30B C31B 120.0
C29B C30B H30B 120.0
C31B C30B H30B 120.0
C32B C31B C30B 120.0
C32B C31B H31B 120.0
C30B C31B H31B 120.0
C31B C32B C27B 120.0
C31B C32B H32B 120.0
C27B C32B H32B 120.0
N1 C1 C2 112.0(2)
N1 C1 C33 123.0(2)
C2 C1 C33 124.9(2)
C3 C2 C1 107.1(2)
C3 C2 H2 126.4
C1 C2 H2 126.4
C2 C3 C4 105.8(2)
C2 C3 C39 125.9(2)
C4 C3 C39 128.3(2)
N2 C4 N1 128.5(2)
N2 C4 C3 122.0(2)
N1 C4 C3 109.3(2)
N2 C5 N3 128.9(2)
N2 C5 C6 121.58(19)
N3 C5 C6 109.5(2)
C7 C6 C5 105.67(19)
C7 C6 C45 127.1(2)
C5 C6 C45 127.1(2)
C6 C7 C8 107.6(2)
C6 C7 H7 126.2
C8 C7 H7 126.2
N3 C8 C7 111.2(2)
N3 C8 C9 123.2(2)
C7 C8 C9 125.6(2)
C10 C9 C14 117.6(2)
C10 C9 C8 120.6(2)
C14 C9 C8 121.8(2)
C11 C10 C9 120.7(3)
C11 C10 H10 119.6
C9 C10 H10 119.6
C12 C11 C10 120.1(3)
C12 C11 H11 119.9
C10 C11 H11 119.9
C13 C12 C11 120.1(3)
C13 C12 H12 120.0
C11 C12 H12 120.0
C12 C13 C14 120.0(3)
C12 C13 H13 120.0
C14 C13 H13 120.0
C13 C14 C9 121.5(3)
C13 C14 H14 119.3
C9 C14 H14 119.3
C34 C33 C38 119.3(3)
C34 C33 C1 122.0(3)
C38 C33 C1 118.7(3)
C33 C34 C35 119.3(3)
C33 C34 H34 120.4
C35 C34 H34 120.4
C36 C35 C34 120.9(3)
C36 C35 H35 119.6
C34 C35 H35 119.6
C37 C36 C35 119.9(3)
C37 C36 H36 120.1
C35 C36 H36 120.1
C36 C37 C38 120.8(3)
C36 C37 H37 119.6
C38 C37 H37 119.6
C37 C38 C33 119.8(3)
C37 C38 H38 120.1
C33 C38 H38 120.1
C40 C39 C44 118.1(2)
C40 C39 C3 119.5(2)
C44 C39 C3 122.3(2)
C41 C40 C39 121.3(3)
C41 C40 H40 119.3
C39 C40 H40 119.3
C42 C41 C40 120.1(3)
C42 C41 H41 120.0
C40 C41 H41 120.0
C41 C42 C43 119.8(2)
C41 C42 H42 120.1
C43 C42 H42 120.1
C42 C43 C44 120.6(3)
C42 C43 H43 119.7
C44 C43 H43 119.7
C43 C44 C39 120.1(3)
C43 C44 H44 119.9
C39 C44 H44 119.9
C50 C45 C46 118.1(2)
C50 C45 C6 120.5(2)
C46 C45 C6 121.3(2)
C47 C46 C45 120.7(2)
C47 C46 H46 119.6
C45 C46 H46 119.6
C48 C47 C46 120.5(2)
C48 C47 H47 119.7
C46 C47 H47 119.7
C47 C48 C49 119.3(2)
C47 C48 H48 120.3
C49 C48 H48 120.3
C50 C49 C48 120.5(2)
C50 C49 H49 119.7
C48 C49 H49 119.7
C49 C50 C45 120.8(2)
C49 C50 H50 119.6
C45 C50 H50 119.6
N4 C51 C52 111.6(2)
N4 C51 C83 122.8(2)
C52 C51 C83 125.6(2)
C53 C52 C51 107.3(2)
C53 C52 H52 126.3
C51 C52 H52 126.3
C52 C53 C54 106.0(2)
C52 C53 C89 125.4(2)
C54 C53 C89 128.6(2)
N5 C54 N4 127.4(2)
N5 C54 C53 123.6(2)
N4 C54 C53 109.0(2)
N5 C55 N6 128.0(2)
N5 C55 C56 123.26(19)
N6 C55 C56 108.67(19)
C57 C56 C55 106.3(2)
C57 C56 C95 126.7(2)
C55 C56 C95 127.0(2)
C56 C57 C58 107.3(2)
C56 C57 H57 126.3
C58 C57 H57 126.3
N6 C58 C57 111.58(19)
N6 C58 C59 122.5(2)
C57 C58 C59 125.8(2)
C60 C59 C64 118.5(2)
C60 C59 C58 120.1(2)
C64 C59 C58 121.4(2)
C61 C60 C59 120.5(2)
C61 C60 H60 119.7
C59 C60 H60 119.7
C62 C61 C60 120.2(2)
C62 C61 H61 119.9
C60 C61 H61 119.9
C61 C62 C63 120.2(2)
C61 C62 H62 119.9
C63 C62 H62 119.9
C62 C63 C64 119.9(2)
C62 C63 H63 120.1
C64 C63 H63 120.1
C63 C64 C59 120.6(2)
C63 C64 H64 119.7
C59 C64 H64 119.7
C70 C65 C66 119.0(2)
C70 C65 P2 122.77(17)
C66 C65 P2 118.19(16)
C67 C66 C65 120.5(2)
C67 C66 H66 119.8
C65 C66 H66 119.8
C66 C67 C68 120.0(2)
C66 C67 H67 120.0
C68 C67 H67 120.0
C69 C68 C67 119.7(2)
C69 C68 H68 120.1
C67 C68 H68 120.1
C70 C69 C68 120.3(2)
C70 C69 H69 119.8
C68 C69 H69 119.8
C69 C70 C65 120.4(2)
C69 C70 H70 119.8
C65 C70 H70 119.8
C72 C71 C76 119.2(2)
C72 C71 P2 122.61(18)
C76 C71 P2 118.21(18)
C73 C72 C71 120.2(2)
C73 C72 H72 119.9
C71 C72 H72 119.9
C74 C73 C72 120.5(2)
C74 C73 H73 119.7
C72 C73 H73 119.7
C73 C74 C75 120.0(2)
C73 C74 H74 120.0
C75 C74 H74 120.0
C76 C75 C74 119.9(2)
C76 C75 H75 120.0
C74 C75 H75 120.0
C75 C76 C71 120.2(2)
C75 C76 H76 119.9
C71 C76 H76 119.9
C78 C77 C82 119.6(2)
C78 C77 P2 123.14(17)
C82 C77 P2 117.29(17)
C77 C78 C79 120.2(2)
C77 C78 H78 119.9
C79 C78 H78 119.9
C80 C79 C78 119.7(2)
C80 C79 H79 120.1
C78 C79 H79 120.1
C79 C80 C81 120.4(2)
C79 C80 H80 119.8
C81 C80 H80 119.8
C82 C81 C80 120.1(2)
C82 C81 H81 120.0
C80 C81 H81 120.0
C81 C82 C77 120.0(2)
C81 C82 H82 120.0
C77 C82 H82 120.0
C88 C83 C84 118.6(2)
C88 C83 C51 119.4(2)
C84 C83 C51 121.9(2)
C85 C84 C83 120.5(3)
C85 C84 H84 119.8
C83 C84 H84 119.8
C84 C85 C86 120.2(3)
C84 C85 H85 119.9
C86 C85 H85 119.9
C85 C86 C87 120.0(3)
C85 C86 H86 120.0
C87 C86 H86 120.0
C88 C87 C86 120.0(3)
C88 C87 H87 120.0
C86 C87 H87 120.0
C87 C88 C83 120.7(3)
C87 C88 H88 119.7
C83 C88 H88 119.7
C94 C89 C90 118.5(2)
C94 C89 C53 121.8(2)
C90 C89 C53 119.6(2)
C91 C90 C89 120.5(3)
C91 C90 H90 119.7
C89 C90 H90 119.7
C92 C91 C90 120.4(3)
C92 C91 H91 119.8
C90 C91 H91 119.8
C91 C92 C93 120.1(3)
C91 C92 H92 120.0
C93 C92 H92 120.0
C92 C93 C94 120.0(3)
C92 C93 H93 120.0
C94 C93 H93 120.0
C89 C94 C93 120.5(3)
C89 C94 H94 119.8
C93 C94 H94 119.8
C96 C95 C100 118.6(2)
C96 C95 C56 120.9(2)
C100 C95 C56 120.5(2)
C97 C96 C95 120.5(2)
C97 C96 H96 119.7
C95 C96 H96 119.7
C98 C97 C96 120.3(2)
C98 C97 H97 119.8
C96 C97 H97 119.8
C97 C98 C99 119.9(2)
C97 C98 H98 120.0
C99 C98 H98 120.0
C98 C99 C100 120.3(3)
C98 C99 H99 119.8
C100 C99 H99 119.8
C99 C100 C95 120.3(2)
C99 C100 H100 119.9
C95 C100 H100 119.9
N7 C101 C102 111.70(18)
N7 C101 C133 122.43(19)
C102 C101 C133 125.80(19)
C103 C102 C101 106.99(19)
C103 C102 H102 126.5
C101 C102 H102 126.5
C102 C103 C104 105.88(18)
C102 C103 C139 125.4(2)
C104 C103 C139 128.67(19)
N8 C104 N7 127.9(2)
N8 C104 C103 122.82(19)
N7 C104 C103 109.29(17)
N8 C105 N9 127.44(18)
N8 C105 C106 123.42(19)
N9 C105 C106 109.07(18)
C107 C106 C105 105.59(18)
C107 C106 C145 127.0(2)
C105 C106 C145 127.3(2)
C106 C107 C108 107.77(19)
C106 C107 H107 126.1
C108 C107 H107 126.1
N9 C108 C107 111.15(19)
N9 C108 C109 121.81(18)
C107 C108 C109 126.95(19)
C110 C109 C114 118.1(2)
C110 C109 C108 120.2(2)
C114 C109 C108 121.7(2)
C111 C110 C109 120.8(2)
C111 C110 H110 119.6
C109 C110 H110 119.6
C110 C111 C112 120.5(2)
C110 C111 H111 119.7
C112 C111 H111 119.7
C113 C112 C111 119.5(2)
C113 C112 H112 120.2
C111 C112 H112 120.2
C112 C113 C114 120.3(2)
C112 C113 H113 119.9
C114 C113 H113 119.9
C113 C114 C109 120.7(2)
C113 C114 H114 119.7
C109 C114 H114 119.7
C120 C115 C116 119.0(2)
C120 C115 P3 122.39(17)
C116 C115 P3 118.45(16)
C115 C116 C117 120.6(2)
C115 C116 H116 119.7
C117 C116 H116 119.7
C118 C117 C116 119.9(2)
C118 C117 H117 120.0
C116 C117 H117 120.0
C119 C118 C117 119.7(2)
C119 C118 H118 120.2
C117 C118 H118 120.2
C118 C119 C120 120.4(2)
C118 C119 H119 119.8
C120 C119 H119 119.8
C115 C120 C119 120.3(2)
C115 C120 H120 119.8
C119 C120 H120 119.8
C126 C121 C122 118.9(2)
C126 C121 P3 123.78(16)
C122 C121 P3 117.30(17)
C123 C122 C121 120.5(2)
C123 C122 H122 119.8
C121 C122 H122 119.8
C122 C123 C124 120.4(2)
C122 C123 H123 119.8
C124 C123 H123 119.8
C125 C124 C123 119.4(2)
C125 C124 H124 120.3
C123 C124 H124 120.3
C124 C125 C126 120.8(2)
C124 C125 H125 119.6
C126 C125 H125 119.6
C125 C126 C121 120.0(2)
C125 C126 H126 120.0
C121 C126 H126 120.0
C132 C127 C128 119.30(19)
C132 C127 P3 118.15(15)
C128 C127 P3 122.55(17)
C129 C128 C127 120.1(2)
C129 C128 H128 119.9
C127 C128 H128 119.9
C130 C129 C128 120.2(2)
C130 C129 H129 119.9
C128 C129 H129 119.9
C129 C130 C131 119.6(2)
C129 C130 H130 120.2
C131 C130 H130 120.2
C132 C131 C130 120.4(2)
C132 C131 H131 119.8
C130 C131 H131 119.8
C131 C132 C127 120.4(2)
C131 C132 H132 119.8
C127 C132 H132 119.8
C134 C133 C138 118.05(19)
C134 C133 C101 122.19(19)
C138 C133 C101 119.7(2)
C135 C134 C133 120.7(2)
C135 C134 H134 119.7
C133 C134 H134 119.7
C134 C135 C136 120.4(2)
C134 C135 H135 119.8
C136 C135 H135 119.8
C137 C136 C135 119.4(2)
C137 C136 H136 120.3
C135 C136 H136 120.3
C138 C137 C136 120.5(2)
C138 C137 H137 119.7
C136 C137 H137 119.7
C137 C138 C133 120.8(2)
C137 C138 H138 119.6
C133 C138 H138 119.6
C144 C139 C140 117.9(2)
C144 C139 C103 122.5(2)
C140 C139 C103 119.5(2)
C141 C140 C139 121.2(2)
C141 C140 H140 119.4
C139 C140 H140 119.4
C140 C141 C142 120.1(2)
C140 C141 H141 119.9
C142 C141 H141 119.9
C143 C142 C141 119.4(2)
C143 C142 H142 120.3
C141 C142 H142 120.3
C142 C143 C144 120.5(2)
C142 C143 H143 119.7
C144 C143 H143 119.7
C143 C144 C139 120.9(2)
C143 C144 H144 119.5
C139 C144 H144 119.5
C146 C145 C150 117.6(2)
C146 C145 C106 122.8(2)
C150 C145 C106 119.6(2)
C147 C146 C145 120.7(2)
C147 C146 H146 119.6
C145 C146 H146 119.6
C146 C147 C148 120.8(3)
C146 C147 H147 119.6
C148 C147 H147 119.6
C149 C148 C147 119.3(2)
C149 C148 H148 120.4
C147 C148 H148 120.4
C148 C149 C150 120.4(2)
C148 C149 H149 119.8
C150 C149 H149 119.8
C149 C150 C145 121.1(2)
C149 C150 H150 119.5
C145 C150 H150 119.5
C1 N1 C4 105.8(2)
C1 N1 Ag1 131.47(15)
C4 N1 Ag1 119.75(15)
C4 N2 C5 130.1(2)
C8 N3 C5 105.95(19)
C8 N3 Ag1 131.68(15)
C5 N3 Ag1 118.04(15)
C51 N4 C54 106.13(18)
C51 N4 Ag2 127.54(15)
C54 N4 Ag2 125.76(15)
C55 N5 C54 128.22(19)
C58 N6 C55 106.12(19)
C58 N6 Ag2 126.53(14)
C55 N6 Ag2 121.26(14)
C101 N7 C104 106.12(17)
C101 N7 Ag3 128.13(14)
C104 N7 Ag3 119.95(13)
C104 N8 C105 127.93(18)
C108 N9 C105 106.41(17)
C108 N9 Ag3 126.10(14)
C105 N9 Ag3 121.90(13)

loop_
_geom_bond_atom_site_label_1
_geom_bond_atom_site_label_2
_geom_bond_distance
C15A C16A 1.3900
C15A C20A 1.3900
C15A P1 1.801(6)
C16A C17A 1.3900
C16A H16A 0.9300
C17A C18A 1.3900
C17A H17A 0.9300
C18A C19A 1.3900
C18A H18A 0.9300
C19A C20A 1.3900
C19A H19A 0.9300
C20A H20A 0.9300
P1 C21B 1.730(4)
P1 C27A 1.739(5)
P1 C15B 1.862(8)
P1 C21A 1.892(4)
P1 C27B 1.909(4)
P1 Ag1 2.3529(6)
C15B C16B 1.396(10)
C15B C20B 1.407(8)
C16B C17B 1.381(11)
C16B H16B 0.9300
C17B C18B 1.360(11)
C17B H17B 0.9300
C18B C19B 1.362(9)
C18B H18B 0.9300
C19B C20B 1.363(9)
C19B H19B 0.9300
C20B H20B 0.9300
P2 C71 1.821(2)
P2 C65 1.825(2)
P2 C77 1.829(2)
P2 Ag2 2.3533(6)
P3 C127 1.821(2)
P3 C121 1.822(2)
P3 C115 1.829(2)
P3 Ag3 2.3435(6)
C21A C22A 1.3900
C21A C26A 1.3900
C22A C23A 1.3900
C22A H22A 0.9300
C23A C24A 1.3900
C23A H23A 0.9300
C24A C25A 1.3900
C24A H24A 0.9300
C25A C26A 1.3900
C25A H25A 0.9300
C26A H26A 0.9300
Ag1 N3 2.2333(19)
Ag1 N1 2.249(2)
C21B C22B 1.3900
C21B C26B 1.3900
C22B C23B 1.3900
C22B H22B 0.9300
C23B C24B 1.3900
C23B H23B 0.9300
C24B C25B 1.3900
C24B H24B 0.9300
C25B C26B 1.3900
C25B H25B 0.9300
C26B H26B 0.9300
Ag2 N4 2.2232(18)
Ag2 N6 2.2792(19)
C27A C28A 1.3900
C27A C32A 1.3900
C28A C29A 1.3900
C28A H28A 0.9300
C29A C30A 1.3900
C29A H29A 0.9300
C30A C31A 1.3900
C30A H30A 0.9300
C31A C32A 1.3900
C31A H31A 0.9300
C32A H32A 0.9300
Ag3 N9 2.2261(17)
Ag3 N7 2.2557(18)
C27B C28B 1.3900
C27B C32B 1.3900
C28B C29B 1.3900
C28B H28B 0.9300
C29B C30B 1.3900
C29B H29B 0.9300
C30B C31B 1.3900
C30B H30B 0.9300
C31B C32B 1.3900
C31B H31B 0.9300
C32B H32B 0.9300
C1 N1 1.346(3)
C1 C2 1.415(4)
C1 C33 1.473(3)
C2 C3 1.372(3)
C2 H2 0.9300
C3 C4 1.456(3)
C3 C39 1.475(3)
C4 N2 1.319(3)
C4 N1 1.395(3)
C5 N2 1.322(3)
C5 N3 1.402(3)
C5 C6 1.452(3)
C6 C7 1.367(3)
C6 C45 1.473(3)
C7 C8 1.431(3)
C7 H7 0.9300
C8 N3 1.344(3)
C8 C9 1.468(3)
C9 C10 1.396(4)
C9 C14 1.399(3)
C10 C11 1.386(4)
C10 H10 0.9300
C11 C12 1.385(4)
C11 H11 0.9300
C12 C13 1.369(4)
C12 H12 0.9300
C13 C14 1.380(4)
C13 H13 0.9300
C14 H14 0.9300
C33 C34 1.382(4)
C33 C38 1.406(4)
C34 C35 1.405(4)
C34 H34 0.9300
C35 C36 1.371(5)
C35 H35 0.9300
C36 C37 1.365(5)
C36 H36 0.9300
C37 C38 1.386(4)
C37 H37 0.9300
C38 H38 0.9300
C39 C40 1.387(4)
C39 C44 1.399(4)
C40 C41 1.387(4)
C40 H40 0.9300
C41 C42 1.369(4)
C41 H41 0.9300
C42 C43 1.381(4)
C42 H42 0.9300
C43 C44 1.389(3)
C43 H43 0.9300
C44 H44 0.9300
C45 C50 1.397(3)
C45 C46 1.401(3)
C46 C47 1.389(3)
C46 H46 0.9300
C47 C48 1.383(3)
C47 H47 0.9300
C48 C49 1.387(3)
C48 H48 0.9300
C49 C50 1.386(3)
C49 H49 0.9300
C50 H50 0.9300
C51 N4 1.345(3)
C51 C52 1.420(3)
C51 C83 1.465(3)
C52 C53 1.371(3)
C52 H52 0.9300
C53 C54 1.453(3)
C53 C89 1.477(3)
C54 N5 1.327(3)
C54 N4 1.401(3)
C55 N5 1.325(3)
C55 N6 1.402(3)
C55 C56 1.453(3)
C56 C57 1.360(3)
C56 C95 1.483(3)
C57 C58 1.421(3)
C57 H57 0.9300
C58 N6 1.339(3)
C58 C59 1.471(3)
C59 C60 1.395(3)
C59 C64 1.397(3)
C60 C61 1.391(3)
C60 H60 0.9300
C61 C62 1.379(4)
C61 H61 0.9300
C62 C63 1.382(4)
C62 H62 0.9300
C63 C64 1.394(3)
C63 H63 0.9300
C64 H64 0.9300
C65 C70 1.391(3)
C65 C66 1.395(3)
C66 C67 1.387(3)
C66 H66 0.9300
C67 C68 1.388(3)
C67 H67 0.9300
C68 C69 1.387(3)
C68 H68 0.9300
C69 C70 1.384(3)
C69 H69 0.9300
C70 H70 0.9300
C71 C72 1.392(3)
C71 C76 1.401(3)
C72 C73 1.386(3)
C72 H72 0.9300
C73 C74 1.379(4)
C73 H73 0.9300
C74 C75 1.391(4)
C74 H74 0.9300
C75 C76 1.386(4)
C75 H75 0.9300
C76 H76 0.9300
C77 C78 1.378(3)
C77 C82 1.405(3)
C78 C79 1.401(3)
C78 H78 0.9300
C79 C80 1.376(4)
C79 H79 0.9300
C80 C81 1.389(3)
C80 H80 0.9300
C81 C82 1.378(3)
C81 H81 0.9300
C82 H82 0.9300
C83 C88 1.400(4)
C83 C84 1.403(3)
C84 C85 1.383(4)
C84 H84 0.9300
C85 C86 1.386(4)
C85 H85 0.9300
C86 C87 1.393(4)
C86 H86 0.9300
C87 C88 1.383(4)
C87 H87 0.9300
C88 H88 0.9300
C89 C94 1.383(4)
C89 C90 1.393(4)
C90 C91 1.391(4)
C90 H90 0.9300
C91 C92 1.366(5)
C91 H91 0.9300
C92 C93 1.375(5)
C92 H92 0.9300
C93 C94 1.401(4)
C93 H93 0.9300
C94 H94 0.9300
C95 C96 1.395(3)
C95 C100 1.397(3)
C96 C97 1.386(3)
C96 H96 0.9300
C97 C98 1.375(4)
C97 H97 0.9300
C98 C99 1.382(4)
C98 H98 0.9300
C99 C100 1.386(3)
C99 H99 0.9300
C100 H100 0.9300
C101 N7 1.338(3)
C101 C102 1.429(3)
C101 C133 1.459(3)
C102 C103 1.368(3)
C102 H102 0.9300
C103 C104 1.456(3)
C103 C139 1.471(3)
C104 N8 1.324(3)
C104 N7 1.394(3)
C105 N8 1.328(3)
C105 N9 1.393(3)
C105 C106 1.459(3)
C106 C107 1.369(3)
C106 C145 1.469(3)
C107 C108 1.419(3)
C107 H107 0.9300
C108 N9 1.348(3)
C108 C109 1.464(3)
C109 C110 1.399(3)
C109 C114 1.404(3)
C110 C111 1.375(3)
C110 H110 0.9300
C111 C112 1.393(3)
C111 H111 0.9300
C112 C113 1.379(3)
C112 H112 0.9300
C113 C114 1.388(3)
C113 H113 0.9300
C114 H114 0.9300
C115 C120 1.390(3)
C115 C116 1.392(3)
C116 C117 1.393(3)
C116 H116 0.9300
C117 C118 1.389(3)
C117 H117 0.9300
C118 C119 1.383(3)
C118 H118 0.9300
C119 C120 1.392(3)
C119 H119 0.9300
C120 H120 0.9300
C121 C126 1.393(3)
C121 C122 1.396(3)
C122 C123 1.380(3)
C122 H122 0.9300
C123 C124 1.386(4)
C123 H123 0.9300
C124 C125 1.378(3)
C124 H124 0.9300
C125 C126 1.387(3)
C125 H125 0.9300
C126 H126 0.9300
C127 C132 1.391(3)
C127 C128 1.395(3)
C128 C129 1.393(3)
C128 H128 0.9300
C129 C130 1.387(3)
C129 H129 0.9300
C130 C131 1.388(3)
C130 H130 0.9300
C131 C132 1.387(3)
C131 H131 0.9300
C132 H132 0.9300
C133 C134 1.401(3)
C133 C138 1.403(3)
C134 C135 1.380(3)
C134 H134 0.9300
C135 C136 1.394(3)
C135 H135 0.9300
C136 C137 1.380(3)
C136 H136 0.9300
C137 C138 1.380(3)
C137 H137 0.9300
C138 H138 0.9300
C139 C144 1.393(3)
C139 C140 1.398(3)
C140 C141 1.385(3)
C140 H140 0.9300
C141 C142 1.387(4)
C141 H141 0.9300
C142 C143 1.381(4)
C142 H142 0.9300
C143 C144 1.387(3)
C143 H143 0.9300
C144 H144 0.9300
C145 C146 1.394(3)
C145 C150 1.407(3)
C146 C147 1.380(3)
C146 H146 0.9300
C147 C148 1.389(4)
C147 H147 0.9300
C148 C149 1.373(4)
C148 H148 0.9300
C149 C150 1.382(3)
C149 H149 0.9300
C150 H150 0.9300

loop_
_geom_torsion_atom_site_label_1
_geom_torsion_atom_site_label_2
_geom_torsion_atom_site_label_3
_geom_torsion_atom_site_label_4
_geom_torsion
C20A C15A C16A C17A 0.0
P1 C15A C16A C17A 177.0(7)
C15A C16A C17A C18A 0.0
C16A C17A C18A C19A 0.0
C17A C18A C19A C20A 0.0
C18A C19A C20A C15A 0.0
C16A C15A C20A C19A 0.0
P1 C15A C20A C19A -176.9(8)
C16A C15A P1 C21B 102.6(5)
C20A C15A P1 C21B -80.5(7)
C16A C15A P1 C27A -150.2(5)
C20A C15A P1 C27A 26.7(8)
C16A C15A P1 C15B -74(3)
C20A C15A P1 C15B 103(3)
C16A C15A P1 C21A 107.5(5)
C20A C15A P1 C21A -75.5(7)
C16A C15A P1 C27B -142.8(5)
C20A C15A P1 C27B 34.1(8)
C16A C15A P1 Ag1 -9.9(5)
C20A C15A P1 Ag1 167.1(5)
C21B P1 C15B C16B 80.4(9)
C27A P1 C15B C16B -170.0(9)
C15A P1 C15B C16B 84(3)
C21A P1 C15B C16B 85.6(9)
C27B P1 C15B C16B -162.1(9)
Ag1 P1 C15B C16B -37.2(10)
C21B P1 C15B C20B -92.9(10)
C27A P1 C15B C20B 16.7(10)
C15A P1 C15B C20B -90(3)
C21A P1 C15B C20B -87.7(10)
C27B P1 C15B C20B 24.6(10)
Ag1 P1 C15B C20B 149.5(8)
C20B C15B C16B C17B -3.7(14)
P1 C15B C16B C17B -177.3(9)
C15B C16B C17B C18B 3.3(14)
C16B C17B C18B C19B 0.5(16)
C17B C18B C19B C20B -3.8(16)
C18B C19B C20B C15B 3.3(14)
C16B C15B C20B C19B 0.4(14)
P1 C15B C20B C19B 173.9(7)
C21B P1 C21A C22A 29(3)
C27A P1 C21A C22A -125.5(4)
C15A P1 C21A C22A -20.2(5)
C15B P1 C21A C22A -20.6(5)
C27B P1 C21A C22A -131.6(4)
Ag1 P1 C21A C22A 107.6(3)
C21B P1 C21A C26A -149(3)
C27A P1 C21A C26A 56.7(4)
C15A P1 C21A C26A 162.0(4)
C15B P1 C21A C26A 161.6(4)
C27B P1 C21A C26A 50.6(4)
Ag1 P1 C21A C26A -70.3(3)
C26A C21A C22A C23A 0.0
P1 C21A C22A C23A -177.8(5)
C21A C22A C23A C24A 0.0
C22A C23A C24A C25A 0.0
C23A C24A C25A C26A 0.0
C24A C25A C26A C21A 0.0
C22A C21A C26A C25A 0.0
P1 C21A C26A C25A 177.9(5)
C21B P1 Ag1 N3 -100.1(3)
C27A P1 Ag1 N3 140.6(4)
C15A P1 Ag1 N3 7.3(4)
C15B P1 Ag1 N3 18.3(4)
C21A P1 Ag1 N3 -106.77(19)
C27B P1 Ag1 N3 137.7(3)
C21B P1 Ag1 N1 49.5(3)
C27A P1 Ag1 N1 -69.8(4)
C15A P1 Ag1 N1 156.9(4)
C15B P1 Ag1 N1 167.9(4)
C21A P1 Ag1 N1 42.85(19)
C27B P1 Ag1 N1 -72.7(3)
C27A P1 C21B C22B -94.0(5)
C15A P1 C21B C22B 11.4(5)
C15B P1 C21B C22B 12.1(5)
C21A P1 C21B C22B -120(3)
C27B P1 C21B C22B -99.9(5)
Ag1 P1 C21B C22B 136.6(3)
C27A P1 C21B C26B 93.8(5)
C15A P1 C21B C26B -160.8(4)
C15B P1 C21B C26B -160.1(4)
C21A P1 C21B C26B 68(3)
C27B P1 C21B C26B 87.9(4)
Ag1 P1 C21B C26B -35.6(4)
C26B C21B C22B C23B 0.0
P1 C21B C22B C23B -172.0(5)
C21B C22B C23B C24B 0.0
C22B C23B C24B C25B 0.0
C23B C24B C25B C26B 0.0
C24B C25B C26B C21B 0.0
C22B C21B C26B C25B 0.0
P1 C21B C26B C25B 172.3(5)
C71 P2 Ag2 N4 -112.63(11)
C65 P2 Ag2 N4 127.90(11)
C77 P2 Ag2 N4 7.99(11)
C71 P2 Ag2 N6 80.01(11)
C65 P2 Ag2 N6 -39.46(10)
C77 P2 Ag2 N6 -159.37(10)
C21B P1 C27A C28A 0.4(5)
C15A P1 C27A C28A -99.6(5)
C15B P1 C27A C28A -110.4(5)
C21A P1 C27A C28A 3.4(4)
C27B P1 C27A C28A 139(4)
Ag1 P1 C27A C28A 119.9(3)
C21B P1 C27A C32A -176.7(4)
C15A P1 C27A C32A 83.3(6)
C15B P1 C27A C32A 72.5(6)
C21A P1 C27A C32A -173.7(4)
C27B P1 C27A C32A -38(4)
Ag1 P1 C27A C32A -57.2(6)
C32A C27A C28A C29A 0.0
P1 C27A C28A C29A -177.0(6)
C27A C28A C29A C30A 0.0
C28A C29A C30A C31A 0.0
C29A C30A C31A C32A 0.0
C30A C31A C32A C27A 0.0
C28A C27A C32A C31A 0.0
P1 C27A C32A C31A 177.2(6)
C127 P3 Ag3 N9 157.08(10)
C121 P3 Ag3 N9 37.31(11)
C115 P3 Ag3 N9 -80.50(10)
C127 P3 Ag3 N7 -8.57(10)
C121 P3 Ag3 N7 -128.34(10)
C115 P3 Ag3 N7 113.85(10)
C21B P1 C27B C28B 19.8(5)
C27A P1 C27B C28B -24(4)
C15A P1 C27B C28B -84.0(5)
C15B P1 C27B C28B -94.5(5)
C21A P1 C27B C28B 22.2(4)
Ag1 P1 C27B C28B 138.7(3)
C21B P1 C27B C32B -162.1(4)
C27A P1 C27B C32B 154(4)
C15A P1 C27B C32B 94.1(5)
C15B P1 C27B C32B 83.6(5)
C21A P1 C27B C32B -159.7(4)
Ag1 P1 C27B C32B -43.2(5)
C32B C27B C28B C29B 0.0
P1 C27B C28B C29B 178.0(6)
C27B C28B C29B C30B 0.0
C28B C29B C30B C31B 0.0
C29B C30B C31B C32B 0.0
C30B C31B C32B C27B 0.0
C28B C27B C32B C31B 0.0
P1 C27B C32B C31B -178.2(5)
N1 C1 C2 C3 0.8(3)
C33 C1 C2 C3 -176.7(2)
C1 C2 C3 C4 -0.7(3)
C1 C2 C3 C39 179.9(2)
C2 C3 C4 N2 175.4(2)
C39 C3 C4 N2 -5.2(4)
C2 C3 C4 N1 0.5(3)
C39 C3 C4 N1 179.9(2)
N2 C5 C6 C7 174.9(2)
N3 C5 C6 C7 -2.9(3)
N2 C5 C6 C45 -8.0(4)
N3 C5 C6 C45 174.2(2)
C5 C6 C7 C8 2.5(2)
C45 C6 C7 C8 -174.5(2)
C6 C7 C8 N3 -1.4(3)
C6 C7 C8 C9 176.0(2)
N3 C8 C9 C10 160.3(2)
C7 C8 C9 C10 -16.9(4)
N3 C8 C9 C14 -19.4(4)
C7 C8 C9 C14 163.5(2)
C14 C9 C10 C11 0.7(4)
C8 C9 C10 C11 -179.0(2)
C9 C10 C11 C12 0.0(4)
C10 C11 C12 C13 -0.6(4)
C11 C12 C13 C14 0.5(4)
C12 C13 C14 C9 0.2(4)
C10 C9 C14 C13 -0.8(4)
C8 C9 C14 C13 178.9(2)
N1 C1 C33 C34 30.7(4)
C2 C1 C33 C34 -152.1(3)
N1 C1 C33 C38 -148.1(3)
C2 C1 C33 C38 29.1(4)
C38 C33 C34 C35 2.4(4)
C1 C33 C34 C35 -176.3(2)
C33 C34 C35 C36 0.0(4)
C34 C35 C36 C37 -2.7(4)
C35 C36 C37 C38 2.8(5)
C36 C37 C38 C33 -0.3(4)
C34 C33 C38 C37 -2.3(4)
C1 C33 C38 C37 176.5(2)
C2 C3 C39 C40 -23.3(4)
C4 C3 C39 C40 157.4(2)
C2 C3 C39 C44 155.2(3)
C4 C3 C39 C44 -24.0(4)
C44 C39 C40 C41 -1.1(4)
C3 C39 C40 C41 177.5(2)
C39 C40 C41 C42 0.9(4)
C40 C41 C42 C43 -0.3(4)
C41 C42 C43 C44 -0.1(4)
C42 C43 C44 C39 -0.2(4)
C40 C39 C44 C43 0.8(4)
C3 C39 C44 C43 -177.8(2)
C7 C6 C45 C50 -25.7(4)
C5 C6 C45 C50 157.8(2)
C7 C6 C45 C46 150.9(2)
C5 C6 C45 C46 -25.5(4)
C50 C45 C46 C47 0.0(3)
C6 C45 C46 C47 -176.7(2)
C45 C46 C47 C48 0.0(4)
C46 C47 C48 C49 -0.1(4)
C47 C48 C49 C50 0.2(4)
C48 C49 C50 C45 -0.2(4)
C46 C45 C50 C49 0.1(3)
C6 C45 C50 C49 176.8(2)
N4 C51 C52 C53 0.7(3)
C83 C51 C52 C53 -179.1(2)
C51 C52 C53 C54 0.2(3)
C51 C52 C53 C89 -177.3(2)
C52 C53 C54 N5 175.5(2)
C89 C53 C54 N5 -7.1(4)
C52 C53 C54 N4 -1.0(3)
C89 C53 C54 N4 176.4(2)
N5 C55 C56 C57 179.6(2)
N6 C55 C56 C57 1.5(2)
N5 C55 C56 C95 1.6(4)
N6 C55 C56 C95 -176.6(2)
C55 C56 C57 C58 -2.1(2)
C95 C56 C57 C58 175.9(2)
C56 C57 C58 N6 2.2(3)
C56 C57 C58 C59 -172.9(2)
N6 C58 C59 C60 156.4(2)
C57 C58 C59 C60 -29.0(3)
N6 C58 C59 C64 -22.5(3)
C57 C58 C59 C64 152.1(2)
C64 C59 C60 C61 1.1(3)
C58 C59 C60 C61 -177.8(2)
C59 C60 C61 C62 -0.3(4)
C60 C61 C62 C63 -0.6(4)
C61 C62 C63 C64 0.5(4)
C62 C63 C64 C59 0.4(4)
C60 C59 C64 C63 -1.2(3)
C58 C59 C64 C63 177.7(2)
C71 P2 C65 C70 98.85(18)
C77 P2 C65 C70 -9.5(2)
Ag2 P2 C65 C70 -135.93(16)
C71 P2 C65 C66 -80.38(18)
C77 P2 C65 C66 171.24(17)
Ag2 P2 C65 C66 44.84(18)
C70 C65 C66 C67 -0.7(3)
P2 C65 C66 C67 178.60(18)
C65 C66 C67 C68 1.2(3)
C66 C67 C68 C69 -0.1(3)
C67 C68 C69 C70 -1.4(3)
C68 C69 C70 C65 1.9(3)
C66 C65 C70 C69 -0.9(3)
P2 C65 C70 C69 179.89(16)
C65 P2 C71 C72 -10.8(2)
C77 P2 C71 C72 97.0(2)
Ag2 P2 C71 C72 -136.33(18)
C65 P2 C71 C76 170.04(19)
C77 P2 C71 C76 -82.2(2)
Ag2 P2 C71 C76 44.5(2)
C76 C71 C72 C73 1.9(4)
P2 C71 C72 C73 -177.24(19)
C71 C72 C73 C74 -0.8(4)
C72 C73 C74 C75 -0.5(4)
C73 C74 C75 C76 0.6(4)
C74 C75 C76 C71 0.5(4)
C72 C71 C76 C75 -1.8(4)
P2 C71 C76 C75 177.4(2)
C71 P2 C77 C78 -14.4(2)
C65 P2 C77 C78 93.68(19)
Ag2 P2 C77 C78 -140.33(16)
C71 P2 C77 C82 167.23(17)
C65 P2 C77 C82 -84.73(18)
Ag2 P2 C77 C82 41.25(19)
C82 C77 C78 C79 -0.1(3)
P2 C77 C78 C79 -178.46(18)
C77 C78 C79 C80 1.1(4)
C78 C79 C80 C81 -1.0(4)
C79 C80 C81 C82 -0.1(4)
C80 C81 C82 C77 1.1(3)
C78 C77 C82 C81 -1.0(3)
P2 C77 C82 C81 177.45(18)
N4 C51 C83 C88 -138.9(2)
C52 C51 C83 C88 40.9(4)
N4 C51 C83 C84 42.4(3)
C52 C51 C83 C84 -137.7(3)
C88 C83 C84 C85 2.2(4)
C51 C83 C84 C85 -179.1(2)
C83 C84 C85 C86 -0.1(4)
C84 C85 C86 C87 -1.5(4)
C85 C86 C87 C88 1.0(4)
C86 C87 C88 C83 1.1(4)
C84 C83 C88 C87 -2.7(4)
C51 C83 C88 C87 178.6(2)
C52 C53 C89 C94 153.3(3)
C54 C53 C89 C94 -23.6(4)
C52 C53 C89 C90 -24.7(4)
C54 C53 C89 C90 158.4(2)
C94 C89 C90 C91 0.2(4)
C53 C89 C90 C91 178.2(2)
C89 C90 C91 C92 0.8(4)
C90 C91 C92 C93 -0.7(4)
C91 C92 C93 C94 -0.3(5)
C90 C89 C94 C93 -1.1(4)
C53 C89 C94 C93 -179.1(3)
C92 C93 C94 C89 1.2(5)
C57 C56 C95 C96 -134.1(3)
C55 C56 C95 C96 43.6(3)
C57 C56 C95 C100 42.9(3)
C55 C56 C95 C100 -139.5(2)
C100 C95 C96 C97 1.1(4)
C56 C95 C96 C97 178.1(2)
C95 C96 C97 C98 -1.2(4)
C96 C97 C98 C99 0.6(4)
C97 C98 C99 C100 0.0(4)
C98 C99 C100 C95 0.0(4)
C96 C95 C100 C99 -0.5(4)
C56 C95 C100 C99 -177.5(2)
N7 C101 C102 C103 -1.3(3)
C133 C101 C102 C103 175.7(2)
C101 C102 C103 C104 1.6(2)
C101 C102 C103 C139 -176.0(2)
C102 C103 C104 N8 177.2(2)
C139 C103 C104 N8 -5.3(4)
C102 C103 C104 N7 -1.5(2)
C139 C103 C104 N7 176.1(2)
N8 C105 C106 C107 177.1(2)
N9 C105 C106 C107 -0.2(2)
N8 C105 C106 C145 0.9(4)
N9 C105 C106 C145 -176.4(2)
C105 C106 C107 C108 -0.3(2)
C145 C106 C107 C108 175.9(2)
C106 C107 C108 N9 0.7(3)
C106 C107 C108 C109 -175.8(2)
N9 C108 C109 C110 -148.6(2)
C107 C108 C109 C110 27.6(3)
N9 C108 C109 C114 30.3(3)
C107 C108 C109 C114 -153.5(2)
C114 C109 C110 C111 -1.3(3)
C108 C109 C110 C111 177.6(2)
C109 C110 C111 C112 0.6(4)
C110 C111 C112 C113 0.4(4)
C111 C112 C113 C114 -0.5(4)
C112 C113 C114 C109 -0.3(3)
C110 C109 C114 C113 1.2(3)
C108 C109 C114 C113 -177.7(2)
C127 P3 C115 C120 -91.07(19)
C121 P3 C115 C120 19.0(2)
Ag3 P3 C115 C120 143.58(16)
C127 P3 C115 C116 93.03(17)
C121 P3 C115 C116 -156.89(16)
Ag3 P3 C115 C116 -32.32(18)
C120 C115 C116 C117 -0.4(3)
P3 C115 C116 C117 175.64(16)
C115 C116 C117 C118 -0.3(3)
C116 C117 C118 C119 1.2(3)
C117 C118 C119 C120 -1.4(3)
C116 C115 C120 C119 0.2(3)
P3 C115 C120 C119 -175.71(17)
C118 C119 C120 C115 0.8(3)
C127 P3 C121 C126 2.5(2)
C115 P3 C121 C126 -109.19(19)
Ag3 P3 C121 C126 126.44(17)
C127 P3 C121 C122 -176.31(17)
C115 P3 C121 C122 71.99(18)
Ag3 P3 C121 C122 -52.38(18)
C126 C121 C122 C123 0.6(3)
P3 C121 C122 C123 179.50(19)
C121 C122 C123 C124 -1.6(4)
C122 C123 C124 C125 1.2(4)
C123 C124 C125 C126 0.1(4)
C124 C125 C126 C121 -1.1(4)
C122 C121 C126 C125 0.7(3)
P3 C121 C126 C125 -178.09(17)
C121 P3 C127 C132 101.12(17)
C115 P3 C127 C132 -150.53(17)
Ag3 P3 C127 C132 -24.13(18)
C121 P3 C127 C128 -78.72(19)
C115 P3 C127 C128 29.6(2)
Ag3 P3 C127 C128 156.03(16)
C132 C127 C128 C129 0.2(3)
P3 C127 C128 C129 -179.94(17)
C127 C128 C129 C130 0.3(3)
C128 C129 C130 C131 -0.3(3)
C129 C130 C131 C132 -0.2(3)
C130 C131 C132 C127 0.7(3)
C128 C127 C132 C131 -0.7(3)
P3 C127 C132 C131 179.41(16)
N7 C101 C133 C134 -21.9(3)
C102 C101 C133 C134 161.4(2)
N7 C101 C133 C138 154.2(2)
C102 C101 C133 C138 -22.5(3)
C138 C133 C134 C135 -3.2(3)
C101 C133 C134 C135 172.9(2)
C133 C134 C135 C136 1.5(3)
C134 C135 C136 C137 1.1(3)
C135 C136 C137 C138 -1.8(4)
C136 C137 C138 C133 0.0(4)
C134 C133 C138 C137 2.5(3)
C101 C133 C138 C137 -173.8(2)
C102 C103 C139 C144 150.7(2)
C104 C103 C139 C144 -26.4(4)
C102 C103 C139 C140 -25.4(3)
C104 C103 C139 C140 157.5(2)
C144 C139 C140 C141 -0.7(3)
C103 C139 C140 C141 175.6(2)
C139 C140 C141 C142 0.5(4)
C140 C141 C142 C143 0.5(4)
C141 C142 C143 C144 -1.3(4)
C142 C143 C144 C139 1.0(4)
C140 C139 C144 C143 0.0(3)
C103 C139 C144 C143 -176.2(2)
C107 C106 C145 C146 160.3(2)
C105 C106 C145 C146 -24.4(4)
C107 C106 C145 C150 -19.8(4)
C105 C106 C145 C150 155.5(2)
C150 C145 C146 C147 -3.1(4)
C106 C145 C146 C147 176.8(2)
C145 C146 C147 C148 3.2(4)
C146 C147 C148 C149 -0.7(4)
C147 C148 C149 C150 -1.9(4)
C148 C149 C150 C145 2.0(4)
C146 C145 C150 C149 0.5(4)
C106 C145 C150 C149 -179.4(2)
C2 C1 N1 C4 -0.4(3)
C33 C1 N1 C4 177.1(2)
C2 C1 N1 Ag1 -160.07(18)
C33 C1 N1 Ag1 17.4(4)
N2 C4 N1 C1 -174.5(2)
C3 C4 N1 C1 0.0(3)
N2 C4 N1 Ag1 -12.0(3)
C3 C4 N1 Ag1 162.50(15)
N3 Ag1 N1 C1 -178.9(2)
P1 Ag1 N1 C1 20.4(3)
N3 Ag1 N1 C4 23.81(18)
P1 Ag1 N1 C4 -136.87(16)
N1 C4 N2 C5 -6.3(4)
C3 C4 N2 C5 179.9(2)
N3 C5 N2 C4 -1.7(4)
C6 C5 N2 C4 -179.0(2)
C7 C8 N3 C5 -0.4(3)
C9 C8 N3 C5 -177.9(2)
C7 C8 N3 Ag1 154.96(16)
C9 C8 N3 Ag1 -22.6(3)
N2 C5 N3 C8 -175.6(2)
C6 C5 N3 C8 2.0(2)
N2 C5 N3 Ag1 25.1(3)
C6 C5 N3 Ag1 -157.34(15)
N1 Ag1 N3 C8 178.1(2)
P1 Ag1 N3 C8 -24.6(2)
N1 Ag1 N3 C5 -28.92(16)
P1 Ag1 N3 C5 128.42(14)
C52 C51 N4 C54 -1.3(3)
C83 C51 N4 C54 178.6(2)
C52 C51 N4 Ag2 -172.96(15)
C83 C51 N4 Ag2 6.9(3)
N5 C54 N4 C51 -174.9(2)
C53 C54 N4 C51 1.4(2)
N5 C54 N4 Ag2 -3.1(3)
C53 C54 N4 Ag2 173.24(15)
N6 Ag2 N4 C51 -174.0(2)
P2 Ag2 N4 C51 14.8(2)
N6 Ag2 N4 C54 15.85(17)
P2 Ag2 N4 C54 -155.30(14)
N6 C55 N5 C54 -6.2(4)
C56 C55 N5 C54 176.1(2)
N4 C54 N5 C55 -8.3(4)
C53 C54 N5 C55 175.9(2)
C57 C58 N6 C55 -1.2(2)
C59 C58 N6 C55 174.1(2)
C57 C58 N6 Ag2 151.20(15)
C59 C58 N6 Ag2 -33.5(3)
N5 C55 N6 C58 -178.1(2)
C56 C55 N6 C58 -0.1(2)
N5 C55 N6 Ag2 27.7(3)
C56 C55 N6 Ag2 -154.34(14)
N4 Ag2 N6 C58 -174.56(18)
P2 Ag2 N6 C58 -2.6(2)
N4 Ag2 N6 C55 -25.92(16)
P2 Ag2 N6 C55 146.06(13)
C102 C101 N7 C104 0.4(2)
C133 C101 N7 C104 -176.73(19)
C102 C101 N7 Ag3 152.90(15)
C133 C101 N7 Ag3 -24.2(3)
N8 C104 N7 C101 -177.9(2)
C103 C104 N7 C101 0.7(2)
N8 C104 N7 Ag3 26.9(3)
C103 C104 N7 Ag3 -154.59(14)
N9 Ag3 N7 C101 176.45(18)
P3 Ag3 N7 C101 -12.7(2)
N9 Ag3 N7 C104 -34.31(15)
P3 Ag3 N7 C104 136.56(13)
N7 C104 N8 C105 0.1(4)
C103 C104 N8 C105 -178.3(2)
N9 C105 N8 C104 -3.7(4)
C106 C105 N8 C104 179.5(2)
C107 C108 N9 C105 -0.9(2)
C109 C108 N9 C105 175.9(2)
C107 C108 N9 Ag3 -154.58(15)
C109 C108 N9 Ag3 22.1(3)
N8 C105 N9 C108 -176.5(2)
C106 C105 N9 C108 0.7(2)
N8 C105 N9 Ag3 -21.4(3)
C106 C105 N9 Ag3 155.75(14)
N7 Ag3 N9 C108 -177.72(18)
P3 Ag3 N9 C108 12.2(2)
N7 Ag3 N9 C105 32.30(16)
P3 Ag3 N9 C105 -137.76(13)
